data_4060811
loop_
_publ_author_name
'Clot, Eric'
'Eisenstein, Odile'
'Dub\'e, Tiffany'
'Faller, Jack W.'
'Crabtree, Robert H.'

_publ_section_title
;
Interplay of Weak Interactions: An Iridium(III) System with an Agostic 
tert-Butyl but a Nonagostic Isopropyl Group
;
_journal_issue 3
_journal_name_full Organometallics
_journal_page_first 575
_journal_page_last 580
_journal_paper_doi 10.1021/om010802i
_journal_volume 21
_journal_year 2002
_chemical_formula_moiety 'C53 H47 Ir N P2, B F4'
_chemical_formula_sum 'C53 H47 B F4 Ir N P2'
_chemical_formula_weight 1038.93
_space_group_IT_number 2
_symmetry_cell_setting triclinic
_symmetry_Int_Tables_number 2
_symmetry_space_group_name_Hall '-P 1'
_symmetry_space_group_name_H-M 'P -1'
_cell_angle_alpha 80.692(2)
_cell_angle_beta 81.153(2)
_cell_angle_gamma 79.941(2)
_cell_formula_units_Z 2
_cell_length_a 11.1421(3)
_cell_length_b 11.4068(3)
_cell_length_c 17.9943(6)
_cell_measurement_reflns_used 0
_cell_measurement_temperature 183.2
_cell_measurement_theta_max 0.0
_cell_measurement_theta_min 0.0
_cell_volume 2203.6(1)
_computing_cell_refinement Denzo-SMN
_computing_data_collection 'Nonius Collect'
_computing_data_reduction Denzo-SMN
_computing_publication_material 'teXsan for Windows v. 1.06 (MSC 1999)'
_computing_structure_refinement 'teXsan for Windows v. 1.06 (MSC 1999)'
_diffrn_ambient_temperature 183.2
_diffrn_measurement_device 'Nonius Kappa CCD'
_diffrn_measurement_method \w
_diffrn_orient_matrix_UB_11 0.00000
_diffrn_orient_matrix_UB_12 0.00000
_diffrn_orient_matrix_UB_13 0.00000
_diffrn_orient_matrix_UB_21 0.00000
_diffrn_orient_matrix_UB_22 0.00000
_diffrn_orient_matrix_UB_23 0.00000
_diffrn_orient_matrix_UB_31 0.00000
_diffrn_orient_matrix_UB_32 0.00000
_diffrn_orient_matrix_UB_33 0.00000
_diffrn_radiation_detector CCD
_diffrn_radiation_monochromator graphite
_diffrn_radiation_source 'X-ray tube'
_diffrn_radiation_type 'Mo K\a'
_diffrn_radiation_wavelength 0.7107
_diffrn_reflns_av_R_equivalents 0.05762
_diffrn_reflns_limit_h_max 14
_diffrn_reflns_limit_h_min 0
_diffrn_reflns_limit_k_max 14
_diffrn_reflns_limit_k_min -14
_diffrn_reflns_limit_l_max 23
_diffrn_reflns_limit_l_min -22
_diffrn_reflns_number 24375
_diffrn_reflns_reduction_process 'Lp corrections applied'
_diffrn_reflns_theta_max 28.49
_diffrn_reflns_theta_min 1.15
_diffrn_standards_decay_% 0.00
_diffrn_standards_interval_count 0
_diffrn_standards_number 0
_exptl_absorpt_coefficient_mu 3.166
_exptl_absorpt_correction_T_max 0.738
_exptl_absorpt_correction_T_min 0.588
_exptl_absorpt_correction_type multi-scan
_exptl_absorpt_process_details
;
multi-scan from symmetry-related measurements (Blessing 1995)
SORTAV  R.H Blessing,  Acta Cryst., A51, 33-37 (1995),
        J. Appl. Cryst., 30, 421-426 (1997).
;
_exptl_crystal_colour yellow
_exptl_crystal_density_diffrn 1.566
_exptl_crystal_density_meas ?
_exptl_crystal_description prism
_exptl_crystal_F_000 1040.00
_exptl_crystal_size_max 0.19
_exptl_crystal_size_mid 0.12
_exptl_crystal_size_min 0.10
_refine_diff_density_max 0.66
_refine_diff_density_min -0.94
_refine_ls_extinction_method none
_refine_ls_goodness_of_fit_all 2.793
_refine_ls_goodness_of_fit_ref 1.340
_refine_ls_hydrogen_treatment refall
_refine_ls_matrix_type full
_refine_ls_number_constraints 0
_refine_ls_number_parameters 747
_refine_ls_number_reflns 7973
_refine_ls_number_restraints 0
_refine_ls_R_factor_all 0.0542
_refine_ls_R_factor_gt 0.0330
_refine_ls_shift/su_max 0.0000
_refine_ls_shift/su_mean 0.0000
_refine_ls_structure_factor_coef F
_refine_ls_weighting_details 'w = 1/[\s^2^(Fo) + 0.00002|Fo|^2^]'
_refine_ls_weighting_scheme sigma
_refine_ls_wR_factor_all 0.0680
_refine_ls_wR_factor_ref 0.0290
_reflns_number_gt 7973
_reflns_number_total 9995
_reflns_threshold_expression I>3.00\s(I)
_cod_depositor_comments
;
The following automatic conversions were performed:

'_exptl_crystal_density_meas' value 'not measured' was changed to '?'
- the value is perceived as not measured.

Automatic conversion script
Id: cif_fix_values 3105 2015-03-04 15:46:00Z robertas 
;
_cod_database_code 4060811

loop_
_symmetry_equiv_pos_as_xyz
'  +x,  +y,  +z'
'  -x,  -y,  -z'

loop_
_atom_site_label
_atom_site_fract_x
_atom_site_fract_y
_atom_site_fract_z
_atom_site_U_iso_or_equiv
_atom_site_occupancy
_atom_site_refinement_flags
_atom_site_adp_type
_atom_site_calc_flag
_atom_site_calc_attached_atom
Ir(1) 0.07814(1) 0.33156(1) 0.233429(7) 0.01946(4) 1.000 . Uani d ?
P(1) -0.06690(7) 0.20384(7) 0.28050(5) 0.0201(2) 1.000 . Uani d ?
P(2) 0.19833(7) 0.46763(6) 0.16069(5) 0.0197(2) 1.000 . Uani d ?
F(1) -0.1917(2) 0.6540(2) 0.3570(2) 0.0780(9) 1.000 . Uani d ?
F(2) -0.3180(2) 0.7680(2) 0.2794(1) 0.0762(9) 1.000 . Uani d ?
F(3) -0.2482(3) 0.8464(2) 0.3651(2) 0.124(1) 1.000 . Uani d ?
F(4) -0.3828(2) 0.7208(3) 0.4009(2) 0.111(1) 1.000 . Uani d ?
N(1) 0.2103(2) 0.2359(2) 0.3034(1) 0.0223(7) 1.000 . Uani d ?
C(1) 0.2318(3) 0.2580(3) 0.3703(2) 0.0267(9) 1.000 . Uani d ?
C(2) 0.3244(3) 0.1811(3) 0.4083(2) 0.035(1) 1.000 . Uani d ?
C(3) 0.3924(3) 0.0866(3) 0.3759(2) 0.038(1) 1.000 . Uani d ?
C(4) 0.3721(3) 0.0635(3) 0.3057(2) 0.029(1) 1.000 . Uani d ?
C(5) 0.4392(3) -0.0314(3) 0.2660(3) 0.040(1) 1.000 . Uani d ?
C(6) 0.4155(3) -0.0452(3) 0.1975(2) 0.038(1) 1.000 . Uani d ?
C(7) 0.3211(3) 0.0338(3) 0.1596(2) 0.032(1) 1.000 . Uani d ?
C(8) 0.2918(3) 0.0211(3) 0.0893(2) 0.041(1) 1.000 . Uani d ?
C(9) 0.1959(4) 0.0956(3) 0.0592(2) 0.040(1) 1.000 . Uani d ?
C(10) 0.1262(3) 0.1869(3) 0.0982(2) 0.029(1) 1.000 . Uani d ?
C(11) 0.1537(3) 0.2071(2) 0.1661(2) 0.0226(9) 1.000 . Uani d ?
C(12) 0.2526(3) 0.1272(2) 0.1979(2) 0.0228(9) 1.000 . Uani d ?
C(13) 0.2791(3) 0.1416(2) 0.2702(2) 0.0229(9) 1.000 . Uani d ?
C(14) 0.1543(3) 0.3644(3) 0.4067(2) 0.028(1) 1.000 . Uani d ?
C(15) 0.2409(4) 0.4347(4) 0.4348(3) 0.040(1) 1.000 . Uani d ?
C(16) 0.0667(4) 0.3151(4) 0.4741(2) 0.038(1) 1.000 . Uani d ?
C(17) 0.0818(3) 0.4537(3) 0.3509(2) 0.029(1) 1.000 . Uani d ?
C(18) 0.0086(3) 0.0540(2) 0.3159(2) 0.0213(9) 1.000 . Uani d ?
C(19) 0.0490(3) -0.0325(3) 0.2682(2) 0.029(1) 1.000 . Uani d ?
C(20) 0.1168(3) -0.1414(3) 0.2947(3) 0.041(1) 1.000 . Uani d ?
C(21) 0.1486(3) -0.1623(3) 0.3669(3) 0.044(1) 1.000 . Uani d ?
C(22) 0.1115(3) -0.0755(3) 0.4137(2) 0.040(1) 1.000 . Uani d ?
C(23) 0.0398(3) 0.0317(3) 0.3889(2) 0.028(1) 1.000 . Uani d ?
C(24) -0.1861(3) 0.2433(3) 0.3586(2) 0.0234(9) 1.000 . Uani d ?
C(25) -0.2513(3) 0.1545(3) 0.4013(2) 0.030(1) 1.000 . Uani d ?
C(26) -0.3452(3) 0.1870(4) 0.4575(2) 0.041(1) 1.000 . Uani d ?
C(27) -0.3757(3) 0.3049(4) 0.4710(2) 0.043(1) 1.000 . Uani d ?
C(28) -0.3146(3) 0.3916(4) 0.4294(2) 0.036(1) 1.000 . Uani d ?
C(29) -0.2200(3) 0.3616(3) 0.3722(2) 0.027(1) 1.000 . Uani d ?
C(30) -0.1649(3) 0.1820(3) 0.2117(2) 0.0212(9) 1.000 . Uani d ?
C(31) -0.2128(3) 0.0763(3) 0.2175(2) 0.028(1) 1.000 . Uani d ?
C(32) -0.2956(3) 0.0658(3) 0.1702(2) 0.035(1) 1.000 . Uani d ?
C(33) -0.3365(3) 0.1620(3) 0.1190(2) 0.037(1) 1.000 . Uani d ?
C(34) -0.2928(3) 0.2694(3) 0.1145(2) 0.032(1) 1.000 . Uani d ?
C(35) -0.2063(3) 0.2789(3) 0.1594(2) 0.026(1) 1.000 . Uani d ?
C(36) 0.3311(3) 0.4923(2) 0.2016(2) 0.0220(9) 1.000 . Uani d ?
C(37) 0.3443(3) 0.6054(3) 0.2164(2) 0.0256(9) 1.000 . Uani d ?
C(38) 0.4380(3) 0.6184(3) 0.2546(2) 0.034(1) 1.000 . Uani d ?
C(39) 0.5224(3) 0.5206(3) 0.2767(2) 0.036(1) 1.000 . Uani d ?
C(40) 0.5128(3) 0.4092(3) 0.2608(2) 0.033(1) 1.000 . Uani d ?
C(41) 0.4175(3) 0.3939(3) 0.2238(2) 0.026(1) 1.000 . Uani d ?
C(42) 0.1126(3) 0.6183(2) 0.1395(2) 0.0227(9) 1.000 . Uani d ?
C(43) 0.0026(3) 0.6582(3) 0.1829(2) 0.025(1) 1.000 . Uani d ?
C(44) -0.0593(3) 0.7727(3) 0.1652(2) 0.032(1) 1.000 . Uani d ?
C(45) -0.0124(3) 0.8496(3) 0.1048(2) 0.034(1) 1.000 . Uani d ?
C(46) 0.0953(3) 0.8122(3) 0.0617(2) 0.034(1) 1.000 . Uani d ?
C(47) 0.1588(3) 0.6976(3) 0.0787(2) 0.031(1) 1.000 . Uani d ?
C(48) 0.2573(3) 0.4314(2) 0.0656(2) 0.0226(9) 1.000 . Uani d ?
C(49) 0.3807(3) 0.3931(3) 0.0415(2) 0.035(1) 1.000 . Uani d ?
C(50) 0.4153(4) 0.3636(4) -0.0313(2) 0.052(1) 1.000 . Uani d ?
C(51) 0.3309(4) 0.3704(3) -0.0800(2) 0.046(1) 1.000 . Uani d ?
C(52) 0.2100(4) 0.4092(3) -0.0572(2) 0.038(1) 1.000 . Uani d ?
C(53) 0.1733(3) 0.4399(3) 0.0144(2) 0.031(1) 1.000 . Uani d ?
B(1) -0.2844(4) 0.7463(4) 0.3518(3) 0.042(1) 1.000 . Uani d ?
H(1) -0.018(3) 0.410(3) 0.184(2) 0.06(1) 1.000 . Uiso d ?
H(2) 0.023(3) 0.419(2) 0.322(2) 0.028(8) 1.000 . Uiso d ?
H(3) 0.023(2) 0.380(3) 0.499(2) 0.027(8) 1.000 . Uiso d ?
H(4) 0.340(3) 0.197(3) 0.456(2) 0.035(9) 1.000 . Uiso d ?
H(5) 0.454(3) 0.043(2) 0.403(2) 0.028(8) 1.000 . Uiso d ?
H(6) 0.496(3) -0.080(3) 0.288(2) 0.06(1) 1.000 . Uiso d ?
H(7) 0.461(2) -0.109(2) 0.174(2) 0.018(7) 1.000 . Uiso d ?
H(8) 0.338(3) -0.039(3) 0.058(2) 0.06(1) 1.000 . Uiso d ?
H(9) 0.178(3) 0.089(3) 0.015(2) 0.04(1) 1.000 . Uiso d ?
H(10) 0.061(3) 0.226(3) 0.077(2) 0.033(9) 1.000 . Uiso d ?
H(11) 0.192(3) 0.504(3) 0.453(2) 0.036(9) 1.000 . Uiso d ?
H(12) 0.310(3) 0.465(3) 0.393(2) 0.05(1) 1.000 . Uiso d ?
H(13) 0.281(3) 0.391(3) 0.478(2) 0.05(1) 1.000 . Uiso d ?
H(14) 0.101(3) 0.254(3) 0.504(2) 0.05(1) 1.000 . Uiso d ?
H(15) 0.002(3) 0.282(2) 0.455(2) 0.029(8) 1.000 . Uiso d ?
H(16) 0.027(3) 0.508(3) 0.375(2) 0.029(8) 1.000 . Uiso d ?
H(17) 0.136(3) 0.498(3) 0.313(2) 0.036(9) 1.000 . Uiso d ?
H(18) 0.035(2) -0.021(2) 0.222(2) 0.019(8) 1.000 . Uiso d ?
H(19) 0.143(3) -0.199(3) 0.263(2) 0.041(9) 1.000 . Uiso d ?
H(20) 0.191(3) -0.234(3) 0.388(2) 0.027(8) 1.000 . Uiso d ?
H(21) 0.127(3) -0.084(3) 0.463(2) 0.037(9) 1.000 . Uiso d ?
H(22) 0.016(2) 0.093(2) 0.423(1) 0.005(6) 1.000 . Uiso d ?
H(23) -0.230(2) 0.070(3) 0.393(2) 0.030(8) 1.000 . Uiso d ?
H(24) -0.383(3) 0.127(2) 0.479(2) 0.024(8) 1.000 . Uiso d ?
H(25) -0.428(3) 0.322(3) 0.506(2) 0.04(1) 1.000 . Uiso d ?
H(26) -0.336(3) 0.472(3) 0.435(2) 0.04(1) 1.000 . Uiso d ?
H(27) -0.176(3) 0.421(2) 0.342(2) 0.028(8) 1.000 . Uiso d ?
H(28) -0.192(2) 0.008(2) 0.254(2) 0.027(8) 1.000 . Uiso d ?
H(29) -0.328(3) -0.006(3) 0.173(2) 0.045(9) 1.000 . Uiso d ?
H(30) -0.394(2) 0.154(2) 0.089(2) 0.018(8) 1.000 . Uiso d ?
H(31) -0.317(3) 0.334(3) 0.082(2) 0.033(9) 1.000 . Uiso d ?
H(32) -0.178(2) 0.353(2) 0.159(2) 0.025(8) 1.000 . Uiso d ?
H(33) 0.288(2) 0.671(2) 0.203(2) 0.023(8) 1.000 . Uiso d ?
H(34) 0.442(3) 0.695(3) 0.267(2) 0.035(9) 1.000 . Uiso d ?
H(35) 0.582(3) 0.530(2) 0.300(2) 0.026(8) 1.000 . Uiso d ?
H(36) 0.566(2) 0.346(2) 0.276(2) 0.013(7) 1.000 . Uiso d ?
H(37) 0.406(2) 0.317(2) 0.218(2) 0.013(7) 1.000 . Uiso d ?
H(38) -0.031(3) 0.610(2) 0.221(2) 0.022(8) 1.000 . Uiso d ?
H(39) -0.126(3) 0.791(2) 0.194(2) 0.024(9) 1.000 . Uiso d ?
H(40) -0.055(3) 0.927(3) 0.095(2) 0.045(9) 1.000 . Uiso d ?
H(41) 0.129(3) 0.862(3) 0.022(2) 0.034(9) 1.000 . Uiso d ?
H(42) 0.234(3) 0.666(2) 0.049(2) 0.024(8) 1.000 . Uiso d ?
H(43) 0.439(2) 0.391(2) 0.076(2) 0.024(8) 1.000 . Uiso d ?
H(44) 0.491(3) 0.338(3) -0.047(2) 0.04(1) 1.000 . Uiso d ?
H(45) 0.358(3) 0.344(3) -0.127(2) 0.045(9) 1.000 . Uiso d ?
H(46) 0.155(2) 0.419(2) -0.089(2) 0.015(8) 1.000 . Uiso d ?
H(47) 0.092(3) 0.466(2) 0.035(2) 0.029(8) 1.000 . Uiso d ?

loop_
_atom_site_aniso_label
_atom_site_aniso_U_11
_atom_site_aniso_U_22
_atom_site_aniso_U_33
_atom_site_aniso_U_12
_atom_site_aniso_U_13
_atom_site_aniso_U_23
Ir(1) 0.01819(8) 0.02072(7) 0.01954(8) -0.00287(5) -0.00382(5) -0.00178(5)
P(1) 0.0190(4) 0.0208(4) 0.0203(5) -0.0026(3) -0.0046(4) -0.0011(3)
P(2) 0.0166(4) 0.0199(4) 0.0226(5) -0.0033(3) -0.0029(4) -0.0023(3)
F(1) 0.066(2) 0.068(2) 0.087(2) 0.022(1) -0.018(1) 0.001(1)
F(2) 0.048(1) 0.114(2) 0.053(2) 0.015(1) -0.007(1) 0.001(2)
F(3) 0.177(3) 0.054(2) 0.160(3) -0.031(2) -0.062(3) -0.015(2)
F(4) 0.058(2) 0.157(3) 0.081(2) -0.001(2) 0.027(2) 0.038(2)
N(1) 0.022(1) 0.021(1) 0.023(2) -0.003(1) -0.005(1) 0.004(1)
C(1) 0.023(2) 0.031(2) 0.026(2) -0.011(1) -0.004(2) 0.003(2)
C(2) 0.033(2) 0.046(2) 0.029(2) -0.012(2) -0.013(2) 0.006(2)
C(3) 0.023(2) 0.039(2) 0.048(3) 0.000(2) -0.016(2) 0.016(2)
C(4) 0.019(2) 0.028(2) 0.038(2) -0.006(1) -0.003(2) 0.004(2)
C(5) 0.023(2) 0.029(2) 0.063(3) 0.001(2) -0.005(2) 0.006(2)
C(6) 0.031(2) 0.024(2) 0.055(3) -0.000(2) 0.005(2) -0.009(2)
C(7) 0.026(2) 0.024(2) 0.044(3) -0.007(1) 0.004(2) -0.005(2)
C(8) 0.044(2) 0.036(2) 0.044(3) -0.007(2) 0.005(2) -0.019(2)
C(9) 0.049(3) 0.038(2) 0.035(3) -0.009(2) -0.004(2) -0.015(2)
C(10) 0.032(2) 0.027(2) 0.029(2) -0.006(2) -0.006(2) -0.006(2)
C(11) 0.025(2) 0.021(2) 0.021(2) -0.007(1) -0.001(1) 0.000(1)
C(12) 0.019(2) 0.021(2) 0.028(2) -0.006(1) 0.000(1) -0.001(1)
C(13) 0.017(2) 0.020(2) 0.031(2) -0.005(1) -0.002(1) 0.001(1)
C(14) 0.030(2) 0.034(2) 0.022(2) -0.007(1) -0.006(2) -0.006(2)
C(15) 0.045(3) 0.045(2) 0.036(3) -0.012(2) -0.013(2) -0.011(2)
C(16) 0.040(2) 0.043(2) 0.030(2) -0.009(2) -0.001(2) -0.005(2)
C(17) 0.031(2) 0.030(2) 0.027(2) -0.002(2) -0.004(2) -0.011(2)
C(18) 0.022(2) 0.021(2) 0.023(2) -0.009(1) -0.005(1) -0.001(1)
C(19) 0.029(2) 0.031(2) 0.029(2) -0.005(1) -0.007(2) -0.005(2)
C(20) 0.037(2) 0.028(2) 0.058(3) 0.001(2) -0.008(2) -0.009(2)
C(21) 0.032(2) 0.034(2) 0.056(3) 0.004(2) -0.006(2) 0.014(2)
C(22) 0.033(2) 0.049(2) 0.034(3) -0.003(2) -0.010(2) 0.012(2)
C(23) 0.027(2) 0.034(2) 0.021(2) -0.004(2) -0.004(2) 0.000(2)
C(24) 0.019(2) 0.034(2) 0.018(2) -0.003(1) -0.007(1) -0.001(1)
C(25) 0.029(2) 0.033(2) 0.027(2) -0.006(2) -0.004(2) 0.006(2)
C(26) 0.027(2) 0.058(3) 0.034(3) -0.017(2) -0.000(2) 0.012(2)
C(27) 0.025(2) 0.071(3) 0.029(3) 0.004(2) 0.003(2) -0.010(2)
C(28) 0.025(2) 0.050(2) 0.035(2) -0.000(2) -0.007(2) -0.014(2)
C(29) 0.019(2) 0.035(2) 0.027(2) -0.005(2) -0.004(2) -0.004(2)
C(30) 0.014(2) 0.028(2) 0.020(2) -0.001(1) -0.001(1) -0.002(1)
C(31) 0.026(2) 0.029(2) 0.030(2) -0.005(1) -0.008(2) 0.002(2)
C(32) 0.022(2) 0.037(2) 0.050(3) -0.007(2) -0.007(2) -0.012(2)
C(33) 0.022(2) 0.061(3) 0.032(2) -0.008(2) -0.008(2) -0.016(2)
C(34) 0.029(2) 0.045(2) 0.021(2) -0.001(2) -0.009(2) 0.000(2)
C(35) 0.022(2) 0.031(2) 0.026(2) -0.004(1) -0.005(2) -0.003(2)
C(36) 0.020(2) 0.027(2) 0.020(2) -0.005(1) -0.002(1) -0.003(1)
C(37) 0.022(2) 0.027(2) 0.027(2) -0.003(1) -0.002(2) -0.003(2)
C(38) 0.040(2) 0.032(2) 0.035(2) -0.016(2) -0.008(2) -0.007(2)
C(39) 0.025(2) 0.050(2) 0.038(3) -0.013(2) -0.014(2) -0.002(2)
C(40) 0.023(2) 0.037(2) 0.035(2) 0.001(2) -0.007(2) 0.004(2)
C(41) 0.022(2) 0.028(2) 0.029(2) -0.005(1) -0.001(2) -0.002(2)
C(42) 0.022(2) 0.023(2) 0.025(2) -0.002(1) -0.010(1) -0.005(1)
C(43) 0.021(2) 0.026(2) 0.027(2) -0.004(1) -0.006(2) -0.001(2)
C(44) 0.026(2) 0.031(2) 0.037(2) 0.005(2) -0.005(2) -0.013(2)
C(45) 0.041(2) 0.024(2) 0.038(3) 0.003(2) -0.016(2) -0.006(2)
C(46) 0.046(2) 0.024(2) 0.031(2) -0.003(2) -0.007(2) 0.001(2)
C(47) 0.033(2) 0.026(2) 0.030(2) -0.002(2) -0.000(2) -0.002(2)
C(48) 0.026(2) 0.018(1) 0.024(2) -0.004(1) -0.003(1) -0.001(1)
C(49) 0.027(2) 0.052(2) 0.027(2) -0.006(2) -0.001(2) -0.009(2)
C(50) 0.038(3) 0.074(3) 0.042(3) 0.001(2) 0.009(2) -0.021(2)
C(51) 0.064(3) 0.049(2) 0.023(2) -0.009(2) 0.006(2) -0.008(2)
C(52) 0.053(3) 0.040(2) 0.025(2) -0.009(2) -0.013(2) -0.002(2)
C(53) 0.030(2) 0.034(2) 0.029(2) -0.004(2) -0.004(2) -0.005(2)
B(1) 0.036(3) 0.044(3) 0.039(3) 0.004(2) -0.006(2) 0.005(2)

loop_
_atom_type_symbol
_atom_type_oxidation_number
_atom_type_number_in_cell
_atom_type_scat_dispersion_real
_atom_type_scat_dispersion_imag
_atom_type_scat_source
C 0 106 0.002 0.002
;International Tables for Crystallography
(1992, Vol. C, Table 6.1.1.2)
;
H 0 94 0.000 0.000
;International Tables for Crystallography
(1992, Vol. C, Table 6.1.1.2)
;
B 0 2 0.000 0.001
;International Tables for Crystallography
(1992, Vol. C, Table 6.1.1.2)
;
F 0 8 0.014 0.010
;International Tables for Crystallography
(1992, Vol. C, Table 6.1.1.2)
;
Ir 0 2 -2.066 7.990
;International Tables for Crystallography
(1992, Vol. C, Tables 4.2.6.8 and 6.1.1.1)
;
N 0 2 0.004 0.003
;International Tables for Crystallography
(1992, Vol. C, Table 6.1.1.2)
;
P 0 4 0.090 0.095
;International Tables for Crystallography
(1992, Vol. C, Table 6.1.1.2)
;

loop_
_geom_angle_atom_site_label_1
_geom_angle_atom_site_label_2
_geom_angle_atom_site_label_3
_geom_angle
_geom_angle_site_symmetry_1
_geom_angle_site_symmetry_2
_geom_angle_site_symmetry_3
_geom_angle_publ_flag
P(1) Ir(1) P(2) 166.19(3) . . . ?
P(1) Ir(1) N(1) 94.13(8) . . . ?
P(1) Ir(1) C(1) 95.80(7) . . . ?
P(1) Ir(1) C(10) 83.39(7) . . . ?
P(1) Ir(1) C(11) 85.5(1) . . . ?
P(1) Ir(1) C(12) 88.97(7) . . . ?
P(1) Ir(1) C(13) 91.57(7) . . . ?
P(1) Ir(1) C(14) 96.74(7) . . . ?
P(1) Ir(1) C(17) 104.0(1) . . . ?
P(1) Ir(1) C(18) 29.86(6) . . . ?
P(1) Ir(1) C(24) 26.29(6) . . . ?
P(1) Ir(1) C(29) 46.74(6) . . . ?
P(1) Ir(1) C(30) 28.03(6) . . . ?
P(1) Ir(1) C(35) 47.45(6) . . . ?
P(1) Ir(1) C(36) 166.18(6) . . . ?
P(1) Ir(1) C(42) 143.23(6) . . . ?
P(1) Ir(1) C(43) 124.34(6) . . . ?
P(1) Ir(1) C(48) 141.54(6) . . . ?
P(1) Ir(1) H(1) 88(1) . . . no
P(1) Ir(1) H(2) 89(1) . . . no
P(1) Ir(1) H(10) 80.7(6) . . . no
P(1) Ir(1) H(17) 124.1(8) . . . no
P(1) Ir(1) H(27) 58.6(6) . . . no
P(1) Ir(1) H(32) 57.9(6) . . . no
P(1) Ir(1) H(38) 114.3(6) . . . no
P(2) Ir(1) N(1) 98.32(8) . . . ?
P(2) Ir(1) C(1) 97.92(7) . . . ?
P(2) Ir(1) C(10) 88.17(7) . . . ?
P(2) Ir(1) C(11) 90.2(1) . . . ?
P(2) Ir(1) C(12) 93.33(7) . . . ?
P(2) Ir(1) C(13) 96.95(7) . . . ?
P(2) Ir(1) C(14) 96.21(7) . . . ?
P(2) Ir(1) C(17) 85.9(1) . . . ?
P(2) Ir(1) C(18) 156.26(6) . . . ?
P(2) Ir(1) C(24) 155.35(6) . . . ?
P(2) Ir(1) C(29) 134.45(6) . . . ?
P(2) Ir(1) C(30) 138.24(6) . . . ?
P(2) Ir(1) C(35) 118.86(6) . . . ?
P(2) Ir(1) C(36) 27.53(6) . . . ?
P(2) Ir(1) C(42) 28.78(6) . . . ?
P(2) Ir(1) C(43) 50.43(6) . . . ?
P(2) Ir(1) C(48) 28.39(6) . . . ?
P(2) Ir(1) H(1) 80(1) . . . no
P(2) Ir(1) H(2) 98(1) . . . no
P(2) Ir(1) H(10) 88.2(6) . . . no
P(2) Ir(1) H(17) 65.7(8) . . . no
P(2) Ir(1) H(27) 121.8(6) . . . no
P(2) Ir(1) H(32) 108.9(6) . . . no
P(2) Ir(1) H(38) 62.1(6) . . . no
N(1) Ir(1) C(1) 19.4(1) . . . ?
N(1) Ir(1) C(10) 102.0(1) . . . ?
N(1) Ir(1) C(11) 82.6(1) . . . ?
N(1) Ir(1) C(12) 54.7(1) . . . ?
N(1) Ir(1) C(13) 26.2(1) . . . ?
N(1) Ir(1) C(14) 45.83(9) . . . ?
N(1) Ir(1) C(17) 70.3(1) . . . ?
N(1) Ir(1) C(18) 67.49(9) . . . ?
N(1) Ir(1) C(24) 95.69(9) . . . ?
N(1) Ir(1) C(29) 103.1(1) . . . ?
N(1) Ir(1) C(30) 117.15(9) . . . ?
N(1) Ir(1) C(35) 138.58(9) . . . ?
N(1) Ir(1) C(36) 72.62(9) . . . ?
N(1) Ir(1) C(42) 120.07(9) . . . ?
N(1) Ir(1) C(43) 127.84(9) . . . ?
N(1) Ir(1) C(48) 103.46(9) . . . ?
N(1) Ir(1) H(1) 176(1) . . . no
N(1) Ir(1) H(2) 82.3(9) . . . no
N(1) Ir(1) H(10) 117.4(6) . . . no
N(1) Ir(1) H(17) 73.9(7) . . . no
N(1) Ir(1) H(27) 109.0(6) . . . no
N(1) Ir(1) H(32) 151.2(6) . . . no
N(1) Ir(1) H(38) 127.1(6) . . . no
C(1) Ir(1) C(10) 121.3(1) . . . ?
C(1) Ir(1) C(11) 101.9(1) . . . ?
C(1) Ir(1) C(12) 74.1(1) . . . ?
C(1) Ir(1) C(13) 45.6(1) . . . ?
C(1) Ir(1) C(14) 26.48(8) . . . ?
C(1) Ir(1) C(17) 51.1(1) . . . ?
C(1) Ir(1) C(18) 75.01(9) . . . ?
C(1) Ir(1) C(24) 88.71(8) . . . ?
C(1) Ir(1) C(29) 90.19(9) . . . ?
C(1) Ir(1) C(30) 122.92(8) . . . ?
C(1) Ir(1) C(35) 143.21(9) . . . ?
C(1) Ir(1) C(36) 70.40(8) . . . ?
C(1) Ir(1) C(42) 112.03(8) . . . ?
C(1) Ir(1) C(43) 113.14(9) . . . ?
C(1) Ir(1) C(48) 111.98(9) . . . ?
C(1) Ir(1) H(1) 157(1) . . . no
C(1) Ir(1) H(2) 63.1(9) . . . no
C(1) Ir(1) H(10) 136.8(6) . . . no
C(1) Ir(1) H(17) 57.2(7) . . . no
C(1) Ir(1) H(27) 93.4(6) . . . no
C(1) Ir(1) H(32) 151.4(6) . . . no
C(1) Ir(1) H(38) 109.7(6) . . . no
C(10) Ir(1) C(11) 19.4(1) . . . ?
C(10) Ir(1) C(12) 47.3(1) . . . ?
C(10) Ir(1) C(13) 75.7(1) . . . ?
C(10) Ir(1) C(14) 147.8(1) . . . ?
C(10) Ir(1) C(17) 169.4(1) . . . ?
C(10) Ir(1) C(18) 76.98(9) . . . ?
C(10) Ir(1) C(24) 108.65(9) . . . ?
C(10) Ir(1) C(29) 124.95(9) . . . ?
C(10) Ir(1) C(30) 64.56(9) . . . ?
C(10) Ir(1) C(35) 64.39(9) . . . ?
C(10) Ir(1) C(36) 102.84(9) . . . ?
C(10) Ir(1) C(42) 100.73(9) . . . ?
C(10) Ir(1) C(43) 115.0(1) . . . ?
C(10) Ir(1) C(48) 59.79(9) . . . ?
C(10) Ir(1) H(1) 81(1) . . . no
C(10) Ir(1) H(2) 172(1) . . . no
C(10) Ir(1) H(10) 15.7(6) . . . no
C(10) Ir(1) H(17) 152.1(8) . . . no
C(10) Ir(1) H(27) 131.6(6) . . . no
C(10) Ir(1) H(32) 70.5(6) . . . no
C(10) Ir(1) H(38) 123.9(6) . . . no
C(11) Ir(1) C(12) 27.9(1) . . . ?
C(11) Ir(1) C(13) 56.4(1) . . . ?
C(11) Ir(1) C(14) 128.4(1) . . . ?
C(11) Ir(1) C(17) 151.7(1) . . . ?
C(11) Ir(1) C(18) 69.7(1) . . . ?
C(11) Ir(1) C(24) 111.7(1) . . . ?
C(11) Ir(1) C(29) 131.9(1) . . . ?
C(11) Ir(1) C(30) 74.3(1) . . . ?
C(11) Ir(1) C(35) 79.9(1) . . . ?
C(11) Ir(1) C(36) 96.4(1) . . . ?
C(11) Ir(1) C(42) 110.4(1) . . . ?
C(11) Ir(1) C(43) 129.0(1) . . . ?
C(11) Ir(1) C(48) 63.8(1) . . . ?
C(11) Ir(1) H(1) 101(1) . . . no
C(11) Ir(1) H(2) 163.6(9) . . . no
C(11) Ir(1) H(10) 35.0(6) . . . no
C(11) Ir(1) H(17) 142.7(8) . . . no
C(11) Ir(1) H(27) 142.2(6) . . . no
C(11) Ir(1) H(32) 88.0(6) . . . no
C(11) Ir(1) H(38) 139.9(6) . . . no
C(12) Ir(1) C(13) 28.5(1) . . . ?
C(12) Ir(1) C(14) 100.55(9) . . . ?
C(12) Ir(1) C(17) 124.3(1) . . . ?
C(12) Ir(1) C(18) 62.99(9) . . . ?
C(12) Ir(1) C(24) 111.32(9) . . . ?
C(12) Ir(1) C(29) 131.75(9) . . . ?
C(12) Ir(1) C(30) 90.23(8) . . . ?
C(12) Ir(1) C(35) 102.51(9) . . . ?
C(12) Ir(1) C(36) 86.47(8) . . . ?
C(12) Ir(1) C(42) 120.77(9) . . . ?
C(12) Ir(1) C(43) 143.05(9) . . . ?
C(12) Ir(1) C(48) 74.59(9) . . . ?
C(12) Ir(1) H(1) 128(1) . . . no
C(12) Ir(1) H(2) 136.7(9) . . . no
C(12) Ir(1) H(10) 62.8(6) . . . no
C(12) Ir(1) H(17) 121.2(7) . . . no
C(12) Ir(1) H(27) 144.3(6) . . . no
C(12) Ir(1) H(32) 112.9(6) . . . no
C(12) Ir(1) H(38) 155.3(6) . . . no
C(13) Ir(1) C(14) 72.05(9) . . . ?
C(13) Ir(1) C(17) 96.2(1) . . . ?
C(13) Ir(1) C(18) 61.70(8) . . . ?
C(13) Ir(1) C(24) 104.48(8) . . . ?
C(13) Ir(1) C(29) 119.29(9) . . . ?
C(13) Ir(1) C(30) 105.35(8) . . . ?
C(13) Ir(1) C(35) 123.54(9) . . . ?
C(13) Ir(1) C(36) 78.28(8) . . . ?
C(13) Ir(1) C(42) 125.02(8) . . . ?
C(13) Ir(1) C(43) 142.56(9) . . . ?
C(13) Ir(1) C(48) 89.80(9) . . . ?
C(13) Ir(1) H(1) 157(1) . . . no
C(13) Ir(1) H(2) 108.3(9) . . . no
C(13) Ir(1) H(10) 91.3(6) . . . no
C(13) Ir(1) H(17) 96.9(7) . . . no
C(13) Ir(1) H(27) 128.8(6) . . . no
C(13) Ir(1) H(32) 136.1(6) . . . no
C(13) Ir(1) H(38) 147.8(6) . . . no
C(14) Ir(1) C(17) 25.3(1) . . . ?
C(14) Ir(1) C(18) 87.21(8) . . . ?
C(14) Ir(1) C(24) 79.27(8) . . . ?
C(14) Ir(1) C(29) 72.48(8) . . . ?
C(14) Ir(1) C(30) 123.95(8) . . . ?
C(14) Ir(1) C(35) 136.20(8) . . . ?
C(14) Ir(1) C(36) 71.35(8) . . . ?
C(14) Ir(1) C(42) 98.13(8) . . . ?
C(14) Ir(1) C(43) 91.60(8) . . . ?
C(14) Ir(1) C(48) 120.07(8) . . . ?
C(14) Ir(1) H(1) 131(1) . . . no
C(14) Ir(1) H(2) 36.9(9) . . . no
C(14) Ir(1) H(10) 163.1(6) . . . no
C(14) Ir(1) H(17) 37.2(8) . . . no
C(14) Ir(1) H(27) 71.8(6) . . . no
C(14) Ir(1) H(32) 136.0(6) . . . no
C(14) Ir(1) H(38) 85.5(6) . . . no
C(17) Ir(1) C(18) 105.5(1) . . . ?
C(17) Ir(1) C(24) 79.8(1) . . . ?
C(17) Ir(1) C(29) 64.9(1) . . . ?
C(17) Ir(1) C(30) 125.1(1) . . . ?
C(17) Ir(1) C(35) 126.2(1) . . . ?
C(17) Ir(1) C(36) 68.3(1) . . . ?
C(17) Ir(1) C(42) 78.0(1) . . . ?
C(17) Ir(1) C(43) 67.3(1) . . . ?
C(17) Ir(1) C(48) 114.1(1) . . . ?
C(17) Ir(1) H(1) 106(1) . . . no
C(17) Ir(1) H(2) 19(1) . . . no
C(17) Ir(1) H(10) 171.0(6) . . . no
C(17) Ir(1) H(17) 20.3(8) . . . no
C(17) Ir(1) H(27) 58.9(6) . . . no
C(17) Ir(1) H(32) 119.8(6) . . . no
C(17) Ir(1) H(38) 60.3(6) . . . no
C(18) Ir(1) C(24) 48.35(8) . . . ?
C(18) Ir(1) C(29) 68.95(8) . . . ?
C(18) Ir(1) C(30) 49.75(8) . . . ?
C(18) Ir(1) C(35) 71.27(8) . . . ?
C(18) Ir(1) C(36) 138.97(8) . . . ?
C(18) Ir(1) C(42) 172.44(7) . . . ?
C(18) Ir(1) C(43) 153.21(8) . . . ?
C(18) Ir(1) C(48) 133.40(8) . . . ?
C(18) Ir(1) H(1) 115(1) . . . no
C(18) Ir(1) H(2) 98.5(9) . . . no
C(18) Ir(1) H(10) 82.4(6) . . . no
C(18) Ir(1) H(17) 123.7(8) . . . no
C(18) Ir(1) H(27) 81.6(6) . . . no
C(18) Ir(1) H(32) 83.7(6) . . . no
C(18) Ir(1) H(38) 141.7(6) . . . no
C(24) Ir(1) C(29) 21.18(7) . . . ?
C(24) Ir(1) C(30) 46.23(8) . . . ?
C(24) Ir(1) C(35) 57.76(8) . . . ?
C(24) Ir(1) C(36) 148.12(8) . . . ?
C(24) Ir(1) C(42) 127.25(8) . . . ?
C(24) Ir(1) C(43) 105.16(8) . . . ?
C(24) Ir(1) C(48) 159.23(8) . . . ?
C(24) Ir(1) H(1) 85(1) . . . no
C(24) Ir(1) H(2) 64(1) . . . no
C(24) Ir(1) H(10) 103.1(6) . . . no
C(24) Ir(1) H(17) 99.3(8) . . . no
C(24) Ir(1) H(27) 33.7(6) . . . no
C(24) Ir(1) H(32) 62.8(6) . . . no
C(24) Ir(1) H(38) 93.3(6) . . . no
C(29) Ir(1) C(30) 60.40(8) . . . ?
C(29) Ir(1) C(35) 64.34(8) . . . ?
C(29) Ir(1) C(36) 131.25(8) . . . ?
C(29) Ir(1) C(42) 107.46(8) . . . ?
C(29) Ir(1) C(43) 85.16(8) . . . ?
C(29) Ir(1) C(48) 150.89(8) . . . ?
C(29) Ir(1) H(1) 76(1) . . . no
C(29) Ir(1) H(2) 47(1) . . . no
C(29) Ir(1) H(10) 115.4(6) . . . no
C(29) Ir(1) H(17) 82.4(8) . . . no
C(29) Ir(1) H(27) 12.6(6) . . . no
C(29) Ir(1) H(32) 64.1(6) . . . no
C(29) Ir(1) H(38) 73.0(6) . . . no
C(30) Ir(1) C(35) 21.52(8) . . . ?
C(30) Ir(1) C(36) 164.70(8) . . . ?
C(30) Ir(1) C(42) 122.73(8) . . . ?
C(30) Ir(1) C(43) 111.61(8) . . . ?
C(30) Ir(1) C(48) 115.85(8) . . . ?
C(30) Ir(1) H(1) 66(1) . . . no
C(30) Ir(1) H(2) 107(1) . . . no
C(30) Ir(1) H(10) 57.0(6) . . . no
C(30) Ir(1) H(17) 142.4(8) . . . no
C(30) Ir(1) H(27) 68.4(6) . . . no
C(30) Ir(1) H(32) 34.2(6) . . . no
C(30) Ir(1) H(38) 106.3(6) . . . no
C(35) Ir(1) C(36) 146.37(8) . . . ?
C(35) Ir(1) C(42) 101.21(8) . . . ?
C(35) Ir(1) C(43) 91.77(8) . . . ?
C(35) Ir(1) C(48) 101.81(8) . . . ?
C(35) Ir(1) H(1) 45(1) . . . no
C(35) Ir(1) H(2) 108(1) . . . no
C(35) Ir(1) H(10) 51.7(6) . . . no
C(35) Ir(1) H(17) 136.2(7) . . . no
C(35) Ir(1) H(27) 67.7(6) . . . no
C(35) Ir(1) H(32) 13.1(5) . . . no
C(35) Ir(1) H(38) 88.7(6) . . . no
C(36) Ir(1) C(42) 48.44(8) . . . ?
C(36) Ir(1) C(43) 64.49(8) . . . ?
C(36) Ir(1) C(48) 48.91(8) . . . ?
C(36) Ir(1) H(1) 105(1) . . . no
C(36) Ir(1) H(2) 85(1) . . . no
C(36) Ir(1) H(10) 108.6(6) . . . no
C(36) Ir(1) H(17) 49.3(8) . . . no
C(36) Ir(1) H(27) 121.3(6) . . . no
C(36) Ir(1) H(32) 135.7(6) . . . no
C(36) Ir(1) H(38) 72.7(6) . . . no
C(42) Ir(1) C(43) 22.30(8) . . . ?
C(42) Ir(1) C(48) 47.68(8) . . . ?
C(42) Ir(1) H(1) 57(1) . . . no
C(42) Ir(1) H(2) 82.9(9) . . . no
C(42) Ir(1) H(10) 93.6(6) . . . no
C(42) Ir(1) H(17) 61.1(8) . . . no
C(42) Ir(1) H(27) 95.0(6) . . . no
C(42) Ir(1) H(32) 88.7(6) . . . no
C(42) Ir(1) H(38) 34.6(6) . . . no
C(43) Ir(1) C(48) 69.16(8) . . . ?
C(43) Ir(1) H(1) 49(1) . . . no
C(43) Ir(1) H(2) 66.3(9) . . . no
C(43) Ir(1) H(10) 103.7(6) . . . no
C(43) Ir(1) H(17) 56.1(7) . . . no
C(43) Ir(1) H(27) 72.7(6) . . . no
C(43) Ir(1) H(32) 78.6(6) . . . no
C(43) Ir(1) H(38) 12.4(6) . . . no
C(48) Ir(1) H(1) 76(1) . . . no
C(48) Ir(1) H(2) 126(1) . . . no
C(48) Ir(1) H(10) 60.8(6) . . . no
C(48) Ir(1) H(17) 93.8(8) . . . no
C(48) Ir(1) H(27) 140.0(6) . . . no
C(48) Ir(1) H(32) 96.5(6) . . . no
C(48) Ir(1) H(38) 81.6(6) . . . no
H(1) Ir(1) H(2) 95(2) . . . no
H(1) Ir(1) H(10) 66(2) . . . no
H(1) Ir(1) H(17) 102(2) . . . no
H(1) Ir(1) H(27) 70(2) . . . no
H(1) Ir(1) H(32) 32(2) . . . no
H(1) Ir(1) H(38) 49(2) . . . no
H(2) Ir(1) H(10) 158(1) . . . no
H(2) Ir(1) H(17) 36(1) . . . no
H(2) Ir(1) H(27) 40(1) . . . no
H(2) Ir(1) H(32) 102(1) . . . no
H(2) Ir(1) H(38) 56(1) . . . no
H(10) Ir(1) H(17) 153(1) . . . no
H(10) Ir(1) H(27) 119.4(8) . . . no
H(10) Ir(1) H(32) 56.0(8) . . . no
H(10) Ir(1) H(38) 110.8(9) . . . no
H(17) Ir(1) H(27) 74(1) . . . no
H(17) Ir(1) H(32) 125.7(9) . . . no
H(17) Ir(1) H(38) 53.2(9) . . . no
H(27) Ir(1) H(32) 64.4(8) . . . no
H(27) Ir(1) H(38) 60.4(9) . . . no
H(32) Ir(1) H(38) 75.9(8) . . . no
Ir(1) P(1) C(18) 110.6(1) . . . ?
Ir(1) P(1) C(24) 119.4(1) . . . ?
Ir(1) P(1) C(30) 115.4(1) . . . ?
C(18) P(1) C(24) 104.2(2) . . . ?
C(18) P(1) C(30) 106.2(2) . . . ?
C(24) P(1) C(30) 99.5(1) . . . ?
Ir(1) P(2) C(36) 116.4(1) . . . ?
Ir(1) P(2) C(42) 113.3(1) . . . ?
Ir(1) P(2) C(48) 114.1(1) . . . ?
C(36) P(2) C(42) 104.2(2) . . . ?
C(36) P(2) C(48) 106.0(2) . . . ?
C(42) P(2) C(48) 101.4(2) . . . ?
Ir(1) N(1) C(1) 128.8(2) . . . ?
Ir(1) N(1) C(13) 110.6(2) . . . ?
C(1) N(1) C(13) 120.6(3) . . . ?
Ir(1) C(1) N(1) 31.9(2) . . . ?
Ir(1) C(1) C(2) 151.4(3) . . . ?
Ir(1) C(1) C(14) 88.1(2) . . . ?
N(1) C(1) C(2) 119.5(3) . . . ?
N(1) C(1) C(14) 120.0(3) . . . ?
C(2) C(1) C(14) 120.4(3) . . . ?
C(1) C(2) C(3) 120.2(4) . . . ?
C(1) C(2) H(4) 119(2) . . . no
C(3) C(2) H(4) 120(2) . . . no
C(2) C(3) C(4) 120.9(4) . . . ?
C(2) C(3) H(5) 115(2) . . . no
C(4) C(3) H(5) 124(2) . . . no
C(3) C(4) C(5) 125.7(4) . . . ?
C(3) C(4) C(13) 117.1(3) . . . ?
C(5) C(4) C(13) 117.3(4) . . . ?
C(4) C(5) C(6) 121.7(4) . . . ?
C(4) C(5) H(6) 117(3) . . . no
C(6) C(5) H(6) 121(3) . . . no
C(5) C(6) C(7) 122.3(4) . . . ?
C(5) C(6) H(7) 119(2) . . . no
C(7) C(6) H(7) 119(2) . . . no
C(6) C(7) C(8) 124.1(4) . . . ?
C(6) C(7) C(12) 117.2(4) . . . ?
C(8) C(7) C(12) 118.7(3) . . . ?
C(7) C(8) C(9) 120.5(4) . . . ?
C(7) C(8) H(8) 123(2) . . . no
C(9) C(8) H(8) 117(2) . . . no
C(8) C(9) C(10) 120.8(4) . . . ?
C(8) C(9) H(9) 120(2) . . . no
C(10) C(9) H(9) 119(2) . . . no
Ir(1) C(10) C(9) 150.6(3) . . . ?
Ir(1) C(10) C(11) 29.1(2) . . . ?
Ir(1) C(10) H(10) 94(2) . . . no
C(9) C(10) C(11) 121.6(4) . . . ?
C(9) C(10) H(10) 115(2) . . . no
C(11) C(10) H(10) 123(2) . . . no
Ir(1) C(11) C(10) 131.5(3) . . . ?
Ir(1) C(11) C(12) 111.2(3) . . . ?
C(10) C(11) C(12) 117.2(3) . . . ?
Ir(1) C(12) C(7) 162.1(3) . . . ?
Ir(1) C(12) C(11) 40.9(2) . . . ?
Ir(1) C(12) C(13) 77.8(2) . . . ?
C(7) C(12) C(11) 121.2(3) . . . ?
C(7) C(12) C(13) 120.0(3) . . . ?
C(11) C(12) C(13) 118.7(3) . . . ?
Ir(1) C(13) N(1) 43.1(2) . . . ?
Ir(1) C(13) C(4) 164.8(3) . . . ?
Ir(1) C(13) C(12) 73.6(2) . . . ?
N(1) C(13) C(4) 121.7(3) . . . ?
N(1) C(13) C(12) 116.8(3) . . . ?
C(4) C(13) C(12) 121.5(3) . . . ?
Ir(1) C(14) C(1) 65.4(2) . . . ?
Ir(1) C(14) C(15) 136.2(3) . . . ?
Ir(1) C(14) C(16) 113.1(2) . . . ?
Ir(1) C(14) C(17) 49.7(2) . . . ?
C(1) C(14) C(15) 108.9(3) . . . ?
C(1) C(14) C(16) 108.6(3) . . . ?
C(1) C(14) C(17) 113.0(3) . . . ?
C(15) C(14) C(16) 109.6(3) . . . ?
C(15) C(14) C(17) 106.5(3) . . . ?
C(16) C(14) C(17) 110.1(3) . . . ?
C(14) C(15) H(11) 108(2) . . . no
C(14) C(15) H(12) 114(2) . . . no
C(14) C(15) H(13) 114(2) . . . no
H(11) C(15) H(12) 107(3) . . . no
H(11) C(15) H(13) 105(3) . . . no
H(12) C(15) H(13) 108(3) . . . no
C(14) C(16) H(3) 109(2) . . . no
C(14) C(16) H(14) 114(3) . . . no
C(14) C(16) H(15) 109(2) . . . no
H(3) C(16) H(14) 115(4) . . . no
H(3) C(16) H(15) 105(3) . . . no
H(14) C(16) H(15) 104(3) . . . no
Ir(1) C(17) C(14) 104.9(2) . . . ?
Ir(1) C(17) H(2) 37(2) . . . no
Ir(1) C(17) H(16) 134(2) . . . no
Ir(1) C(17) H(17) 83(2) . . . no
C(14) C(17) H(2) 117(2) . . . no
C(14) C(17) H(16) 112(2) . . . no
C(14) C(17) H(17) 111(2) . . . no
H(2) C(17) H(16) 100(3) . . . no
H(2) C(17) H(17) 108(3) . . . no
H(16) C(17) H(17) 107(3) . . . no
Ir(1) C(18) P(1) 39.49(8) . . . ?
Ir(1) C(18) C(19) 112.2(2) . . . ?
Ir(1) C(18) C(23) 108.6(2) . . . ?
P(1) C(18) C(19) 121.2(3) . . . ?
P(1) C(18) C(23) 119.3(3) . . . ?
C(19) C(18) C(23) 119.0(3) . . . ?
C(18) C(19) C(20) 120.0(4) . . . ?
C(18) C(19) H(18) 122(2) . . . no
C(20) C(19) H(18) 118(2) . . . no
C(19) C(20) C(21) 120.7(4) . . . ?
C(19) C(20) H(19) 120(2) . . . no
C(21) C(20) H(19) 120(2) . . . no
C(20) C(21) C(22) 119.5(4) . . . ?
C(20) C(21) H(20) 124(2) . . . no
C(22) C(21) H(20) 116(2) . . . no
C(21) C(22) C(23) 120.3(4) . . . ?
C(21) C(22) H(21) 125(2) . . . no
C(23) C(22) H(21) 115(2) . . . no
C(18) C(23) C(22) 120.5(4) . . . ?
C(18) C(23) H(22) 120(2) . . . no
C(22) C(23) H(22) 119(2) . . . no
Ir(1) C(24) P(1) 34.35(8) . . . ?
Ir(1) C(24) C(25) 151.2(2) . . . ?
Ir(1) C(24) C(29) 88.7(2) . . . ?
P(1) C(24) C(25) 119.7(3) . . . ?
P(1) C(24) C(29) 120.8(3) . . . ?
C(25) C(24) C(29) 119.2(3) . . . ?
C(24) C(25) C(26) 119.0(4) . . . ?
C(24) C(25) H(23) 121(2) . . . no
C(26) C(25) H(23) 120(2) . . . no
C(25) C(26) C(27) 120.7(4) . . . ?
C(25) C(26) H(24) 112(2) . . . no
C(27) C(26) H(24) 127(2) . . . no
C(26) C(27) C(28) 120.7(4) . . . ?
C(26) C(27) H(25) 120(3) . . . no
C(28) C(27) H(25) 119(3) . . . no
C(27) C(28) C(29) 119.8(4) . . . ?
C(27) C(28) H(26) 123(2) . . . no
C(29) C(28) H(26) 117(3) . . . no
Ir(1) C(29) C(24) 70.1(2) . . . ?
Ir(1) C(29) C(28) 166.2(3) . . . ?
Ir(1) C(29) H(27) 49(2) . . . no
C(24) C(29) C(28) 120.5(4) . . . ?
C(24) C(29) H(27) 118(2) . . . no
C(28) C(29) H(27) 121(2) . . . no
Ir(1) C(30) P(1) 36.54(8) . . . ?
Ir(1) C(30) C(31) 149.5(2) . . . ?
Ir(1) C(30) C(35) 89.5(2) . . . ?
P(1) C(30) C(31) 121.3(3) . . . ?
P(1) C(30) C(35) 119.5(3) . . . ?
C(31) C(30) C(35) 118.5(3) . . . ?
C(30) C(31) C(32) 120.6(4) . . . ?
C(30) C(31) H(28) 123(2) . . . no
C(32) C(31) H(28) 117(2) . . . no
C(31) C(32) C(33) 120.6(4) . . . ?
C(31) C(32) H(29) 121(2) . . . no
C(33) C(32) H(29) 118(2) . . . no
C(32) C(33) C(34) 119.4(4) . . . ?
C(32) C(33) H(30) 119(2) . . . no
C(34) C(33) H(30) 121(2) . . . no
C(33) C(34) C(35) 120.3(4) . . . ?
C(33) C(34) H(31) 123(2) . . . no
C(35) C(34) H(31) 117(2) . . . no
Ir(1) C(35) C(30) 69.0(2) . . . ?
Ir(1) C(35) C(34) 165.0(3) . . . ?
Ir(1) C(35) H(32) 52(2) . . . no
C(30) C(35) C(34) 120.6(4) . . . ?
C(30) C(35) H(32) 118(2) . . . no
C(34) C(35) H(32) 122(2) . . . no
Ir(1) C(36) P(2) 36.08(8) . . . ?
Ir(1) C(36) C(37) 132.9(2) . . . ?
Ir(1) C(36) C(41) 95.7(2) . . . ?
P(2) C(36) C(37) 122.2(3) . . . ?
P(2) C(36) C(41) 119.2(3) . . . ?
C(37) C(36) C(41) 118.5(3) . . . ?
C(36) C(37) C(38) 120.6(4) . . . ?
C(36) C(37) H(33) 120(2) . . . no
C(38) C(37) H(33) 120(2) . . . no
C(37) C(38) C(39) 120.5(4) . . . ?
C(37) C(38) H(34) 119(2) . . . no
C(39) C(38) H(34) 121(2) . . . no
C(38) C(39) C(40) 119.8(4) . . . ?
C(38) C(39) H(35) 120(2) . . . no
C(40) C(39) H(35) 121(2) . . . no
C(39) C(40) C(41) 120.6(4) . . . ?
C(39) C(40) H(36) 120(2) . . . no
C(41) C(40) H(36) 119(2) . . . no
C(36) C(41) C(40) 120.1(4) . . . ?
C(36) C(41) H(37) 119(2) . . . no
C(40) C(41) H(37) 120(2) . . . no
Ir(1) C(42) P(2) 37.94(8) . . . ?
Ir(1) C(42) C(43) 86.2(2) . . . ?
Ir(1) C(42) C(47) 153.0(2) . . . ?
P(2) C(42) C(43) 122.2(3) . . . ?
P(2) C(42) C(47) 119.5(3) . . . ?
C(43) C(42) C(47) 118.4(3) . . . ?
Ir(1) C(43) C(42) 71.5(2) . . . ?
Ir(1) C(43) C(44) 163.5(3) . . . ?
Ir(1) C(43) H(38) 51(2) . . . no
C(42) C(43) C(44) 120.4(4) . . . ?
C(42) C(43) H(38) 121(2) . . . no
C(44) C(43) H(38) 118(2) . . . no
C(43) C(44) C(45) 120.3(4) . . . ?
C(43) C(44) H(39) 116(2) . . . no
C(45) C(44) H(39) 124(2) . . . no
C(44) C(45) C(46) 120.1(4) . . . ?
C(44) C(45) H(40) 118(2) . . . no
C(46) C(45) H(40) 122(2) . . . no
C(45) C(46) C(47) 120.4(4) . . . ?
C(45) C(46) H(41) 122(2) . . . no
C(47) C(46) H(41) 118(2) . . . no
C(42) C(47) C(46) 120.4(4) . . . ?
C(42) C(47) H(42) 116(2) . . . no
C(46) C(47) H(42) 124(2) . . . no
Ir(1) C(48) P(2) 37.54(8) . . . ?
Ir(1) C(48) C(49) 128.7(3) . . . ?
Ir(1) C(48) C(53) 99.5(2) . . . ?
P(2) C(48) C(49) 124.1(3) . . . ?
P(2) C(48) C(53) 118.0(3) . . . ?
C(49) C(48) C(53) 117.9(4) . . . ?
C(48) C(49) C(50) 119.5(4) . . . ?
C(48) C(49) H(43) 118(2) . . . no
C(50) C(49) H(43) 123(2) . . . no
C(49) C(50) C(51) 121.5(4) . . . ?
C(49) C(50) H(44) 121(3) . . . no
C(51) C(50) H(44) 117(3) . . . no
C(50) C(51) C(52) 119.5(4) . . . ?
C(50) C(51) H(45) 118(2) . . . no
C(52) C(51) H(45) 123(2) . . . no
C(51) C(52) C(53) 120.2(4) . . . ?
C(51) C(52) H(46) 121(2) . . . no
C(53) C(52) H(46) 119(2) . . . no
C(48) C(53) C(52) 121.4(4) . . . ?
C(48) C(53) H(47) 113(2) . . . no
C(52) C(53) H(47) 125(2) . . . no
F(1) B(1) F(2) 110.3(4) . . . ?
F(1) B(1) F(3) 109.8(4) . . . ?
F(1) B(1) F(4) 110.3(4) . . . ?
F(2) B(1) F(3) 107.7(4) . . . ?
F(2) B(1) F(4) 108.1(4) . . . ?
F(3) B(1) F(4) 110.6(5) . . . ?

loop_
_geom_bond_atom_site_label_1
_geom_bond_atom_site_label_2
_geom_bond_distance
_geom_bond_site_symmetry_1
_geom_bond_site_symmetry_2
_geom_bond_publ_flag
Ir(1) P(1) 2.3354(9) . . ?
Ir(1) P(2) 2.3335(9) . . ?
Ir(1) N(1) 2.124(3) . . ?
Ir(1) C(1) 3.135(4) . . ?
Ir(1) C(10) 3.086(4) . . ?
Ir(1) C(11) 2.004(3) . . ?
Ir(1) C(12) 2.852(3) . . ?
Ir(1) C(13) 2.906(3) . . ?
Ir(1) C(14) 3.447(4) . . ?
Ir(1) C(17) 2.722(4) . . ?
Ir(1) C(18) 3.436(3) . . ?
Ir(1) C(24) 3.607(4) . . ?
Ir(1) C(29) 3.836(4) . . ?
Ir(1) C(30) 3.543(3) . . ?
Ir(1) C(35) 3.795(4) . . ?
Ir(1) C(36) 3.550(3) . . ?
Ir(1) C(42) 3.487(3) . . ?
Ir(1) C(43) 3.669(4) . . ?
Ir(1) C(48) 3.497(4) . . ?
Ir(1) H(1) 1.56(4) . . no
Ir(1) H(2) 1.98(3) . . no
Ir(1) H(10) 3.27(4) . . no
Ir(1) H(17) 2.77(4) . . no
Ir(1) H(27) 3.29(3) . . no
Ir(1) H(32) 3.29(3) . . no
Ir(1) H(38) 3.18(3) . . no
P(1) C(18) 1.828(3) . . ?
P(1) C(24) 1.833(4) . . ?
P(1) C(30) 1.844(4) . . ?
P(2) C(36) 1.832(3) . . ?
P(2) C(42) 1.827(3) . . ?
P(2) C(48) 1.821(4) . . ?
F(1) B(1) 1.343(5) . . ?
F(2) B(1) 1.382(6) . . ?
F(3) B(1) 1.343(6) . . ?
F(4) B(1) 1.341(6) . . ?
N(1) C(1) 1.332(5) . . ?
N(1) C(13) 1.372(4) . . ?
C(1) C(2) 1.416(5) . . ?
C(1) C(14) 1.537(5) . . ?
C(2) C(3) 1.363(6) . . ?
C(2) H(4) 0.95(4) . . no
C(3) C(4) 1.389(6) . . ?
C(3) H(5) 0.93(3) . . no
C(4) C(5) 1.431(5) . . ?
C(4) C(13) 1.404(4) . . ?
C(5) C(6) 1.337(6) . . ?
C(5) H(6) 0.87(4) . . no
C(6) C(7) 1.441(5) . . ?
C(6) H(7) 0.94(3) . . no
C(7) C(8) 1.389(6) . . ?
C(7) C(12) 1.409(5) . . ?
C(8) C(9) 1.367(6) . . ?
C(8) H(8) 0.98(4) . . no
C(9) C(10) 1.402(5) . . ?
C(9) H(9) 0.87(4) . . no
C(10) C(11) 1.369(5) . . ?
C(10) H(10) 0.88(3) . . no
C(11) C(12) 1.430(4) . . ?
C(12) C(13) 1.419(5) . . ?
C(14) C(15) 1.544(5) . . ?
C(14) C(16) 1.532(5) . . ?
C(14) C(17) 1.526(5) . . ?
C(15) H(11) 0.95(3) . . no
C(15) H(12) 1.05(4) . . no
C(15) H(13) 0.97(4) . . no
C(16) H(3) 0.94(3) . . no
C(16) H(14) 0.88(4) . . no
C(16) H(15) 1.00(4) . . no
C(17) H(2) 1.05(4) . . no
C(17) H(16) 0.90(3) . . no
C(17) H(17) 0.97(4) . . no
C(18) C(19) 1.383(5) . . ?
C(18) C(23) 1.383(5) . . ?
C(19) C(20) 1.390(5) . . ?
C(19) H(18) 0.86(3) . . no
C(20) C(21) 1.371(6) . . ?
C(20) H(19) 0.92(4) . . no
C(21) C(22) 1.371(6) . . ?
C(21) H(20) 0.92(3) . . no
C(22) C(23) 1.388(5) . . ?
C(22) H(21) 0.91(4) . . no
C(23) H(22) 0.98(3) . . no
C(24) C(25) 1.407(5) . . ?
C(24) C(29) 1.386(5) . . ?
C(25) C(26) 1.383(6) . . ?
C(25) H(23) 0.98(3) . . no
C(26) C(27) 1.380(6) . . ?
C(26) H(24) 0.87(3) . . no
C(27) C(28) 1.357(6) . . ?
C(27) H(25) 0.81(4) . . no
C(28) C(29) 1.394(5) . . ?
C(28) H(26) 0.92(4) . . no
C(29) H(27) 0.96(3) . . no
C(30) C(31) 1.385(5) . . ?
C(30) C(35) 1.392(5) . . ?
C(31) C(32) 1.379(5) . . ?
C(31) H(28) 0.95(3) . . no
C(32) C(33) 1.373(6) . . ?
C(32) H(29) 0.94(4) . . no
C(33) C(34) 1.382(5) . . ?
C(33) H(30) 0.92(3) . . no
C(34) C(35) 1.378(5) . . ?
C(34) H(31) 0.89(3) . . no
C(35) H(32) 0.95(3) . . no
C(36) C(37) 1.395(5) . . ?
C(36) C(41) 1.393(4) . . ?
C(37) C(38) 1.376(5) . . ?
C(37) H(33) 0.91(3) . . no
C(38) C(39) 1.375(5) . . ?
C(38) H(34) 0.94(3) . . no
C(39) C(40) 1.372(5) . . ?
C(39) H(35) 0.87(3) . . no
C(40) C(41) 1.387(5) . . ?
C(40) H(36) 0.88(3) . . no
C(41) H(37) 0.93(3) . . no
C(42) C(43) 1.395(5) . . ?
C(42) C(47) 1.395(5) . . ?
C(43) C(44) 1.379(5) . . ?
C(43) H(38) 0.89(3) . . no
C(44) C(45) 1.379(6) . . ?
C(44) H(39) 0.85(3) . . no
C(45) C(46) 1.366(5) . . ?
C(45) H(40) 0.93(3) . . no
C(46) C(47) 1.384(5) . . ?
C(46) H(41) 0.91(4) . . no
C(47) H(42) 0.97(3) . . no
C(48) C(49) 1.393(5) . . ?
C(48) C(53) 1.393(5) . . ?
C(49) C(50) 1.385(6) . . ?
C(49) H(43) 0.96(3) . . no
C(50) C(51) 1.365(6) . . ?
C(50) H(44) 0.87(4) . . no
C(51) C(52) 1.364(6) . . ?
C(51) H(45) 0.94(4) . . no
C(52) C(53) 1.373(6) . . ?
C(52) H(46) 0.88(3) . . no
C(53) H(47) 0.94(3) . . no

loop_
_geom_contact_atom_site_label_1
_geom_contact_atom_site_label_2
_geom_contact_distance
_geom_contact_site_symmetry_1
_geom_contact_site_symmetry_2
_geom_contact_publ_flag
F(1) C(29) 3.369(5) . . no
F(1) C(17) 3.473(5) . . no
F(1) C(28) 3.486(6) . . no
F(1) C(43) 3.522(5) . . no
F(2) C(5) 3.237(5) . 1_465 no
F(2) C(44) 3.276(5) . . no
F(2) C(38) 3.570(5) . 1_455 no
F(2) C(39) 3.599(5) . 1_455 no
F(3) C(31) 3.445(5) . 1_565 no
F(4) C(27) 3.284(6) . 2_466 no
C(5) C(32) 3.449(6) . 1_655 no
C(6) C(32) 3.598(6) . 1_655 no
C(9) C(46) 3.593(6) . 1_545 no
C(19) C(44) 3.576(5) . 1_545 no
C(28) C(39) 3.508(6) . 1_455 no
C(34) C(40) 3.545(5) . 1_455 no
C(34) C(47) 3.555(6) . 2_565 no
C(35) C(40) 3.582(5) . 1_455 no

loop_
_geom_torsion_atom_site_label_1
_geom_torsion_atom_site_label_2
_geom_torsion_atom_site_label_3
_geom_torsion_atom_site_label_4
_geom_torsion_site_symmetry_1
_geom_torsion_site_symmetry_2
_geom_torsion_site_symmetry_3
_geom_torsion_site_symmetry_4
_geom_torsion
_geom_torsion_publ_flag
Ir(1) P(1) C(18) C(19) . . . . -87.7(3) no
Ir(1) P(1) C(18) C(23) . . . . 84.0(3) no
Ir(1) P(1) C(24) C(25) . . . . -162.3(2) no
Ir(1) P(1) C(24) C(29) . . . . 23.2(3) no
Ir(1) P(1) C(30) C(31) . . . . 150.8(3) no
Ir(1) P(1) C(30) C(35) . . . . -38.5(3) no
Ir(1) P(2) C(36) C(37) . . . . -120.2(3) no
Ir(1) P(2) C(36) C(41) . . . . 55.1(3) no
Ir(1) P(2) C(42) C(43) . . . . 21.1(3) no
Ir(1) P(2) C(42) C(47) . . . . -160.0(3) no
Ir(1) P(2) C(48) C(49) . . . . -110.9(3) no
Ir(1) P(2) C(48) C(53) . . . . 67.5(3) no
Ir(1) N(1) C(1) C(2) . . . . 179.2(2) no
Ir(1) N(1) C(1) C(14) . . . . 0.7(5) no
Ir(1) N(1) C(13) C(4) . . . . -179.3(3) no
Ir(1) N(1) C(13) C(12) . . . . 1.2(4) no
Ir(1) C(1) N(1) C(13) . . . . 179.0(5) no
Ir(1) C(1) C(2) C(3) . . . . 2.1(8) no
Ir(1) C(1) C(14) C(15) . . . . -133.1(3) no
Ir(1) C(1) C(14) C(16) . . . . 107.6(3) no
Ir(1) C(1) C(14) C(17) . . . . -14.9(3) no
Ir(1) C(10) C(9) C(8) . . . . 4.5(8) no
Ir(1) C(10) C(11) C(12) . . . . 179.4(6) no
Ir(1) C(11) C(10) C(9) . . . . 177.4(3) no
Ir(1) C(11) C(12) C(7) . . . . -178.7(3) no
Ir(1) C(11) C(12) C(13) . . . . 2.9(4) no
Ir(1) C(12) C(7) C(6) . . . . 179.8(6) no
Ir(1) C(12) C(7) C(8) . . . . -2(1) no
Ir(1) C(12) C(11) C(10) . . . . -179.5(4) no
Ir(1) C(12) C(13) N(1) . . . . -0.9(3) no
Ir(1) C(12) C(13) C(4) . . . . 179.6(3) no
Ir(1) C(13) N(1) C(1) . . . . -179.2(4) no
Ir(1) C(13) C(4) C(3) . . . . -3(1) no
Ir(1) C(13) C(4) C(5) . . . . 178.6(7) no
Ir(1) C(13) C(12) C(7) . . . . 179.6(3) no
Ir(1) C(13) C(12) C(11) . . . . -1.9(3) no
Ir(1) C(14) C(1) N(1) . . . . -0.4(3) no
Ir(1) C(14) C(1) C(2) . . . . -178.9(4) no
Ir(1) C(17) C(14) C(1) . . . . 17.8(4) no
Ir(1) C(17) C(14) C(15) . . . . 137.4(3) no
Ir(1) C(17) C(14) C(16) . . . . -103.8(3) no
Ir(1) C(18) P(1) C(24) . . . . -129.4(1) no
Ir(1) C(18) P(1) C(30) . . . . 126.0(1) no
Ir(1) C(18) C(19) C(20) . . . . 130.3(3) no
Ir(1) C(18) C(23) C(22) . . . . -129.4(3) no
Ir(1) C(24) P(1) C(18) . . . . 124.0(1) no
Ir(1) C(24) P(1) C(30) . . . . -126.5(1) no
Ir(1) C(24) C(25) C(26) . . . . 162.4(4) no
Ir(1) C(24) C(29) C(28) . . . . -170.1(3) no
Ir(1) C(29) C(24) P(1) . . . . -12.8(2) no
Ir(1) C(29) C(24) C(25) . . . . 172.6(3) no
Ir(1) C(29) C(28) C(27) . . . . -139(1) no
Ir(1) C(30) P(1) C(18) . . . . -123.0(1) no
Ir(1) C(30) P(1) C(24) . . . . 129.1(1) no
Ir(1) C(30) C(31) C(32) . . . . -151.5(4) no
Ir(1) C(30) C(35) C(34) . . . . 167.2(3) no
Ir(1) C(35) C(30) P(1) . . . . 21.8(2) no
Ir(1) C(35) C(30) C(31) . . . . -167.3(3) no
Ir(1) C(35) C(34) C(33) . . . . 124(1) no
Ir(1) C(36) P(2) C(42) . . . . 125.5(2) no
Ir(1) C(36) P(2) C(48) . . . . -128.0(1) no
Ir(1) C(36) C(37) C(38) . . . . 128.8(3) no
Ir(1) C(36) C(41) C(40) . . . . -145.4(3) no
Ir(1) C(42) P(2) C(36) . . . . -127.4(1) no
Ir(1) C(42) P(2) C(48) . . . . 122.6(1) no
Ir(1) C(42) C(43) C(44) . . . . -167.3(3) no
Ir(1) C(42) C(47) C(46) . . . . 152.4(4) no
Ir(1) C(43) C(42) P(2) . . . . -12.8(2) no
Ir(1) C(43) C(42) C(47) . . . . 168.3(3) no
Ir(1) C(43) C(44) C(45) . . . . -133.8(9) no
Ir(1) C(48) P(2) C(36) . . . . 129.4(1) no
Ir(1) C(48) P(2) C(42) . . . . -122.1(1) no
Ir(1) C(48) C(49) C(50) . . . . 130.8(4) no
Ir(1) C(48) C(53) C(52) . . . . -142.4(3) no
P(1) Ir(1) P(2) C(36) . . . . -175.1(1) no
P(1) Ir(1) P(2) C(42) . . . . 64.1(2) no
P(1) Ir(1) P(2) C(48) . . . . -51.1(2) no
P(1) Ir(1) N(1) C(1) . . . . -95.8(3) no
P(1) Ir(1) N(1) C(13) . . . . 85.2(2) no
P(1) Ir(1) C(1) N(1) . . . . 85.9(3) no
P(1) Ir(1) C(1) C(2) . . . . 84.5(5) no
P(1) Ir(1) C(1) C(14) . . . . -93.5(2) no
P(1) Ir(1) C(10) C(9) . . . . -99.5(6) no
P(1) Ir(1) C(10) C(11) . . . . -95.1(4) no
P(1) Ir(1) C(11) C(10) . . . . 83.0(4) no
P(1) Ir(1) C(11) C(12) . . . . -96.4(2) no
P(1) Ir(1) C(12) C(7) . . . . 85.9(8) no
P(1) Ir(1) C(12) C(11) . . . . 82.2(2) no
P(1) Ir(1) C(12) C(13) . . . . -95.2(2) no
P(1) Ir(1) C(13) N(1) . . . . -96.2(2) no
P(1) Ir(1) C(13) C(4) . . . . -93.8(9) no
P(1) Ir(1) C(13) C(12) . . . . 85.0(2) no
P(1) Ir(1) C(14) C(1) . . . . 89.5(2) no
P(1) Ir(1) C(14) C(15) . . . . -178.4(4) no
P(1) Ir(1) C(14) C(16) . . . . -11.2(3) no
P(1) Ir(1) C(14) C(17) . . . . -108.6(3) no
P(1) Ir(1) C(17) C(14) . . . . 75.9(3) no
P(1) Ir(1) C(18) C(19) . . . . 112.6(3) no
P(1) Ir(1) C(18) C(23) . . . . -113.8(3) no
P(1) Ir(1) C(24) C(25) . . . . 33.3(5) no
P(1) Ir(1) C(24) C(29) . . . . -160.3(3) no
P(1) Ir(1) C(29) C(24) . . . . 11.9(2) no
P(1) Ir(1) C(29) C(28) . . . . 154(1) no
P(1) Ir(1) C(30) C(31) . . . . -55.2(5) no
P(1) Ir(1) C(30) C(35) . . . . 147.2(3) no
P(1) Ir(1) C(35) C(30) . . . . -20.2(2) no
P(1) Ir(1) C(35) C(34) . . . . -153(1) no
P(1) Ir(1) C(36) P(2) . . . . 175.1(1) no
P(1) Ir(1) C(36) C(37) . . . . -97.3(4) no
P(1) Ir(1) C(36) C(41) . . . . 41.1(4) no
P(1) Ir(1) C(42) P(2) . . . . -158.98(7) no
P(1) Ir(1) C(42) C(43) . . . . 38.8(3) no
P(1) Ir(1) C(42) C(47) . . . . -118.0(5) no
P(1) Ir(1) C(43) C(42) . . . . -153.0(2) no
P(1) Ir(1) C(43) C(44) . . . . -15(1) no
P(1) Ir(1) C(48) P(2) . . . . 162.62(7) no
P(1) Ir(1) C(48) C(49) . . . . -99.5(3) no
P(1) Ir(1) C(48) C(53) . . . . 38.5(2) no
P(1) C(18) Ir(1) P(2) . . . . -152.17(9) no
P(1) C(18) Ir(1) N(1) . . . . 151.4(2) no
P(1) C(18) Ir(1) C(1) . . . . 132.6(1) no
P(1) C(18) Ir(1) C(10) . . . . -99.5(1) no
P(1) C(18) Ir(1) C(11) . . . . -118.3(2) no
P(1) C(18) Ir(1) C(12) . . . . -147.9(2) no
P(1) C(18) Ir(1) C(13) . . . . 179.8(2) no
P(1) C(18) Ir(1) C(14) . . . . 108.7(1) no
P(1) C(18) Ir(1) C(17) . . . . 91.1(1) no
P(1) C(18) Ir(1) C(24) . . . . 30.6(1) no
P(1) C(18) Ir(1) C(29) . . . . 36.4(1) no
P(1) C(18) Ir(1) C(30) . . . . -32.0(1) no
P(1) C(18) Ir(1) C(35) . . . . -32.5(1) no
P(1) C(18) Ir(1) C(36) . . . . 165.8(1) no
P(1) C(18) Ir(1) C(42) . . . . -26.4(7) no
P(1) C(18) Ir(1) C(43) . . . . 20.7(3) no
P(1) C(18) Ir(1) C(48) . . . . -121.2(1) no
P(1) C(18) C(19) C(20) . . . . 173.6(3) no
P(1) C(18) C(23) C(22) . . . . -171.3(3) no
P(1) C(24) Ir(1) P(2) . . . . 147.8(1) no
P(1) C(24) Ir(1) N(1) . . . . -87.8(1) no
P(1) C(24) Ir(1) C(1) . . . . -105.9(1) no
P(1) C(24) Ir(1) C(10) . . . . 16.9(2) no
P(1) C(24) Ir(1) C(11) . . . . -3.6(2) no
P(1) C(24) Ir(1) C(12) . . . . -33.5(2) no
P(1) C(24) Ir(1) C(13) . . . . -62.7(1) no
P(1) C(24) Ir(1) C(14) . . . . -130.8(1) no
P(1) C(24) Ir(1) C(17) . . . . -156.5(1) no
P(1) C(24) Ir(1) C(18) . . . . -34.9(1) no
P(1) C(24) Ir(1) C(29) . . . . 160.3(3) no
P(1) C(24) Ir(1) C(30) . . . . 34.9(1) no
P(1) C(24) Ir(1) C(35) . . . . 58.1(1) no
P(1) C(24) Ir(1) C(36) . . . . -153.7(1) no
P(1) C(24) Ir(1) C(42) . . . . 137.1(1) no
P(1) C(24) Ir(1) C(43) . . . . 140.5(1) no
P(1) C(24) Ir(1) C(48) . . . . 69.4(2) no
P(1) C(24) C(25) C(26) . . . . -176.7(3) no
P(1) C(24) C(29) C(28) . . . . 177.0(3) no
P(1) C(30) Ir(1) P(2) . . . . -177.37(6) no
P(1) C(30) Ir(1) N(1) . . . . 37.7(2) no
P(1) C(30) Ir(1) C(1) . . . . 16.3(2) no
P(1) C(30) Ir(1) C(10) . . . . 128.5(1) no
P(1) C(30) Ir(1) C(11) . . . . 110.6(1) no
P(1) C(30) Ir(1) C(12) . . . . 87.4(1) no
P(1) C(30) Ir(1) C(13) . . . . 62.9(1) no
P(1) C(30) Ir(1) C(14) . . . . -15.5(1) no
P(1) C(30) Ir(1) C(17) . . . . -46.4(2) no
P(1) C(30) Ir(1) C(18) . . . . 34.1(1) no
P(1) C(30) Ir(1) C(24) . . . . -32.6(1) no
P(1) C(30) Ir(1) C(29) . . . . -52.4(1) no
P(1) C(30) Ir(1) C(35) . . . . -147.2(3) no
P(1) C(30) Ir(1) C(36) . . . . 164.7(2) no
P(1) C(30) Ir(1) C(42) . . . . -145.0(1) no
P(1) C(30) Ir(1) C(43) . . . . -123.2(1) no
P(1) C(30) Ir(1) C(48) . . . . 160.3(1) no
P(1) C(30) C(31) C(32) . . . . 173.6(3) no
P(1) C(30) C(35) C(34) . . . . -171.0(3) no
P(2) Ir(1) P(1) C(18) . . . . 128.0(2) no
P(2) Ir(1) P(1) C(24) . . . . -111.2(2) no
P(2) Ir(1) P(1) C(30) . . . . 7.4(2) no
P(2) Ir(1) N(1) C(1) . . . . 90.2(3) no
P(2) Ir(1) N(1) C(13) . . . . -88.8(2) no
P(2) Ir(1) C(1) N(1) . . . . -92.6(3) no
P(2) Ir(1) C(1) C(2) . . . . -94.0(5) no
P(2) Ir(1) C(1) C(14) . . . . 88.0(2) no
P(2) Ir(1) C(10) C(9) . . . . 91.4(6) no
P(2) Ir(1) C(10) C(11) . . . . 95.9(4) no
P(2) Ir(1) C(11) C(10) . . . . -83.9(4) no
P(2) Ir(1) C(11) C(12) . . . . 96.7(2) no
P(2) Ir(1) C(12) C(7) . . . . -80.5(8) no
P(2) Ir(1) C(12) C(11) . . . . -84.2(2) no
P(2) Ir(1) C(12) C(13) . . . . 98.4(2) no
P(2) Ir(1) C(13) N(1) . . . . 94.7(2) no
P(2) Ir(1) C(13) C(4) . . . . 97.1(9) no
P(2) Ir(1) C(13) C(12) . . . . -84.2(2) no
P(2) Ir(1) C(14) C(1) . . . . -95.3(2) no
P(2) Ir(1) C(14) C(15) . . . . -3.2(4) no
P(2) Ir(1) C(14) C(16) . . . . 164.0(3) no
P(2) Ir(1) C(14) C(17) . . . . 66.6(3) no
P(2) Ir(1) C(17) C(14) . . . . -113.8(3) no
P(2) Ir(1) C(18) C(19) . . . . -39.5(3) no
P(2) Ir(1) C(18) C(23) . . . . 94.1(3) no
P(2) Ir(1) C(24) C(25) . . . . -179.0(4) no
P(2) Ir(1) C(24) C(29) . . . . -12.5(3) no
P(2) Ir(1) C(29) C(24) . . . . 172.7(2) no
P(2) Ir(1) C(29) C(28) . . . . -45(1) no
P(2) Ir(1) C(30) C(31) . . . . 127.4(5) no
P(2) Ir(1) C(30) C(35) . . . . -30.2(2) no
P(2) Ir(1) C(35) C(30) . . . . 157.5(2) no
P(2) Ir(1) C(35) C(34) . . . . 25(1) no
P(2) Ir(1) C(36) C(37) . . . . 87.6(3) no
P(2) Ir(1) C(36) C(41) . . . . -134.0(3) no
P(2) Ir(1) C(42) C(43) . . . . -162.2(3) no
P(2) Ir(1) C(42) C(47) . . . . 41.0(5) no
P(2) Ir(1) C(43) C(42) . . . . 11.0(2) no
P(2) Ir(1) C(43) C(44) . . . . 149(1) no
P(2) Ir(1) C(48) C(49) . . . . 97.9(3) no
P(2) Ir(1) C(48) C(53) . . . . -124.1(3) no
P(2) C(36) Ir(1) N(1) . . . . 158.2(1) no
P(2) C(36) Ir(1) C(1) . . . . 178.5(1) no
P(2) C(36) Ir(1) C(10) . . . . 59.5(1) no
P(2) C(36) Ir(1) C(11) . . . . 78.1(1) no
P(2) C(36) Ir(1) C(12) . . . . 104.1(1) no
P(2) C(36) Ir(1) C(13) . . . . 131.7(1) no
P(2) C(36) Ir(1) C(14) . . . . -153.5(1) no
P(2) C(36) Ir(1) C(17) . . . . -126.7(1) no
P(2) C(36) Ir(1) C(18) . . . . 144.3(1) no
P(2) C(36) Ir(1) C(24) . . . . -129.7(1) no
P(2) C(36) Ir(1) C(29) . . . . -109.4(1) no
P(2) C(36) Ir(1) C(30) . . . . 26.3(3) no
P(2) C(36) Ir(1) C(35) . . . . -3.3(2) no
P(2) C(36) Ir(1) C(42) . . . . -33.6(1) no
P(2) C(36) Ir(1) C(43) . . . . -52.3(1) no
P(2) C(36) Ir(1) C(48) . . . . 31.6(1) no
P(2) C(36) C(37) C(38) . . . . 172.9(3) no
P(2) C(36) C(41) C(40) . . . . -174.4(3) no
P(2) C(42) Ir(1) N(1) . . . . 45.0(2) no
P(2) C(42) Ir(1) C(1) . . . . 64.7(1) no
P(2) C(42) Ir(1) C(10) . . . . -65.7(1) no
P(2) C(42) Ir(1) C(11) . . . . -48.2(2) no
P(2) C(42) Ir(1) C(12) . . . . -19.4(2) no
P(2) C(42) Ir(1) C(13) . . . . 14.4(2) no
P(2) C(42) Ir(1) C(14) . . . . 88.1(1) no
P(2) C(42) Ir(1) C(17) . . . . 103.6(1) no
P(2) C(42) Ir(1) C(18) . . . . -137.3(6) no
P(2) C(42) Ir(1) C(24) . . . . 170.8(1) no
P(2) C(42) Ir(1) C(29) . . . . 162.2(1) no
P(2) C(42) Ir(1) C(30) . . . . -132.2(1) no
P(2) C(42) Ir(1) C(35) . . . . -131.4(1) no
P(2) C(42) Ir(1) C(36) . . . . 32.1(1) no
P(2) C(42) Ir(1) C(43) . . . . 162.2(3) no
P(2) C(42) Ir(1) C(48) . . . . -35.6(1) no
P(2) C(42) C(43) C(44) . . . . 179.9(3) no
P(2) C(42) C(47) C(46) . . . . -180.0(3) no
P(2) C(48) Ir(1) N(1) . . . . -82.5(1) no
P(2) C(48) Ir(1) C(1) . . . . -64.3(1) no
P(2) C(48) Ir(1) C(10) . . . . -178.7(2) no
P(2) C(48) Ir(1) C(11) . . . . -157.1(2) no
P(2) C(48) Ir(1) C(12) . . . . -129.5(1) no
P(2) C(48) Ir(1) C(13) . . . . -105.1(1) no
P(2) C(48) Ir(1) C(14) . . . . -36.1(1) no
P(2) C(48) Ir(1) C(17) . . . . -8.4(2) no
P(2) C(48) Ir(1) C(18) . . . . -154.1(1) no
P(2) C(48) Ir(1) C(24) . . . . 120.8(2) no
P(2) C(48) Ir(1) C(29) . . . . 72.8(2) no
P(2) C(48) Ir(1) C(30) . . . . 147.9(1) no
P(2) C(48) Ir(1) C(35) . . . . 130.6(1) no
P(2) C(48) Ir(1) C(36) . . . . -30.6(1) no
P(2) C(48) Ir(1) C(42) . . . . 36.1(1) no
P(2) C(48) Ir(1) C(43) . . . . 43.2(1) no
P(2) C(48) C(49) C(50) . . . . 177.6(3) no
P(2) C(48) C(53) C(52) . . . . -177.2(3) no
N(1) Ir(1) P(1) C(18) . . . . -26.3(1) no
N(1) Ir(1) P(1) C(24) . . . . 94.5(1) no
N(1) Ir(1) P(1) C(30) . . . . -146.9(1) no
N(1) Ir(1) P(2) C(36) . . . . -21.0(1) no
N(1) Ir(1) P(2) C(42) . . . . -141.8(1) no
N(1) Ir(1) P(2) C(48) . . . . 103.0(1) no
N(1) Ir(1) C(1) C(2) . . . . -1.4(5) no
N(1) Ir(1) C(1) C(14) . . . . -179.4(4) no
N(1) Ir(1) C(10) C(9) . . . . -6.7(6) no
N(1) Ir(1) C(10) C(11) . . . . -2.2(4) no
N(1) Ir(1) C(11) C(10) . . . . 177.8(4) no
N(1) Ir(1) C(11) C(12) . . . . -1.7(2) no
N(1) Ir(1) C(12) C(7) . . . . -178.3(8) no
N(1) Ir(1) C(12) C(11) . . . . 178.0(3) no
N(1) Ir(1) C(12) C(13) . . . . 0.6(2) no
N(1) Ir(1) C(13) C(4) . . . . 2.4(8) no
N(1) Ir(1) C(13) C(12) . . . . -178.9(3) no
N(1) Ir(1) C(14) C(1) . . . . 0.3(2) no
N(1) Ir(1) C(14) C(15) . . . . 92.4(4) no
N(1) Ir(1) C(14) C(16) . . . . -100.4(3) no
N(1) Ir(1) C(14) C(17) . . . . 162.2(3) no
N(1) Ir(1) C(17) C(14) . . . . -13.5(2) no
N(1) Ir(1) C(18) C(19) . . . . -96.0(3) no
N(1) Ir(1) C(18) C(23) . . . . 37.7(2) no
N(1) Ir(1) C(24) C(25) . . . . -54.5(5) no
N(1) Ir(1) C(24) C(29) . . . . 111.9(2) no
N(1) Ir(1) C(29) C(24) . . . . -71.4(2) no
N(1) Ir(1) C(29) C(28) . . . . 70(1) no
N(1) Ir(1) C(30) C(31) . . . . -17.5(5) no
N(1) Ir(1) C(30) C(35) . . . . -175.1(2) no
N(1) Ir(1) C(35) C(30) . . . . 6.5(3) no
N(1) Ir(1) C(35) C(34) . . . . -126(1) no
N(1) Ir(1) C(36) C(37) . . . . -114.2(3) no
N(1) Ir(1) C(36) C(41) . . . . 24.2(2) no
N(1) Ir(1) C(42) C(43) . . . . -117.2(2) no
N(1) Ir(1) C(42) C(47) . . . . 86.1(6) no
N(1) Ir(1) C(43) C(42) . . . . 77.2(2) no
N(1) Ir(1) C(43) C(44) . . . . -144(1) no
N(1) Ir(1) C(48) C(49) . . . . 15.4(3) no
N(1) Ir(1) C(48) C(53) . . . . 153.3(2) no
N(1) C(1) Ir(1) C(10) . . . . 0.1(3) no
N(1) C(1) Ir(1) C(11) . . . . -0.6(3) no
N(1) C(1) Ir(1) C(12) . . . . -1.3(3) no
N(1) C(1) Ir(1) C(13) . . . . -0.6(3) no
N(1) C(1) Ir(1) C(14) . . . . 179.4(4) no
N(1) C(1) Ir(1) C(17) . . . . -170.8(4) no
N(1) C(1) Ir(1) C(18) . . . . 64.3(3) no
N(1) C(1) Ir(1) C(24) . . . . 111.3(3) no
N(1) C(1) Ir(1) C(29) . . . . 132.4(3) no
N(1) C(1) Ir(1) C(30) . . . . 78.3(3) no
N(1) C(1) Ir(1) C(35) . . . . 88.3(3) no
N(1) C(1) Ir(1) C(36) . . . . -93.3(3) no
N(1) C(1) Ir(1) C(42) . . . . -118.6(3) no
N(1) C(1) Ir(1) C(43) . . . . -142.8(3) no
N(1) C(1) Ir(1) C(48) . . . . -66.9(3) no
N(1) C(1) C(2) C(3) . . . . 1.2(6) no
N(1) C(1) C(14) C(15) . . . . -133.4(4) no
N(1) C(1) C(14) C(16) . . . . 107.2(4) no
N(1) C(1) C(14) C(17) . . . . -15.3(5) no
N(1) C(13) Ir(1) C(1) . . . . 0.4(2) no
N(1) C(13) Ir(1) C(10) . . . . -178.9(2) no
N(1) C(13) Ir(1) C(11) . . . . -179.7(3) no
N(1) C(13) Ir(1) C(12) . . . . 178.9(3) no
N(1) C(13) Ir(1) C(14) . . . . 0.4(2) no
N(1) C(13) Ir(1) C(17) . . . . 8.1(2) no
N(1) C(13) Ir(1) C(18) . . . . -96.3(2) no
N(1) C(13) Ir(1) C(24) . . . . -73.0(2) no
N(1) C(13) Ir(1) C(29) . . . . -56.6(2) no
N(1) C(13) Ir(1) C(30) . . . . -120.9(2) no
N(1) C(13) Ir(1) C(35) . . . . -133.7(2) no
N(1) C(13) Ir(1) C(36) . . . . 74.4(2) no
N(1) C(13) Ir(1) C(42) . . . . 87.8(2) no
N(1) C(13) Ir(1) C(43) . . . . 68.4(3) no
N(1) C(13) Ir(1) C(48) . . . . 122.3(2) no
N(1) C(13) C(4) C(3) . . . . -0.7(5) no
N(1) C(13) C(4) C(5) . . . . -179.5(3) no
N(1) C(13) C(12) C(7) . . . . 178.8(3) no
N(1) C(13) C(12) C(11) . . . . -2.8(5) no
C(1) Ir(1) P(1) C(18) . . . . -45.6(1) no
C(1) Ir(1) P(1) C(24) . . . . 75.1(1) no
C(1) Ir(1) P(1) C(30) . . . . -166.3(1) no
C(1) Ir(1) P(2) C(36) . . . . -1.5(1) no
C(1) Ir(1) P(2) C(42) . . . . -122.2(1) no
C(1) Ir(1) P(2) C(48) . . . . 122.5(1) no
C(1) Ir(1) N(1) C(13) . . . . -179.1(4) no
C(1) Ir(1) C(10) C(9) . . . . -6.7(6) no
C(1) Ir(1) C(10) C(11) . . . . -2.3(4) no
C(1) Ir(1) C(11) C(10) . . . . 178.0(3) no
C(1) Ir(1) C(11) C(12) . . . . -1.4(3) no
C(1) Ir(1) C(12) C(7) . . . . -177.8(8) no
C(1) Ir(1) C(12) C(11) . . . . 178.5(3) no
C(1) Ir(1) C(12) C(13) . . . . 1.1(2) no
C(1) Ir(1) C(13) C(4) . . . . 2.8(9) no
C(1) Ir(1) C(13) C(12) . . . . -178.5(3) no
C(1) Ir(1) C(14) C(15) . . . . 92.1(4) no
C(1) Ir(1) C(14) C(16) . . . . -100.7(3) no
C(1) Ir(1) C(14) C(17) . . . . 161.9(4) no
C(1) Ir(1) C(17) C(14) . . . . -10.2(2) no
C(1) Ir(1) C(18) C(19) . . . . -114.8(3) no
C(1) Ir(1) C(18) C(23) . . . . 18.8(2) no
C(1) Ir(1) C(24) C(25) . . . . -72.6(5) no
C(1) Ir(1) C(24) C(29) . . . . 93.9(2) no
C(1) Ir(1) C(29) C(24) . . . . -85.9(2) no
C(1) Ir(1) C(29) C(28) . . . . 56(1) no
C(1) Ir(1) C(30) C(31) . . . . -38.9(5) no
C(1) Ir(1) C(30) C(35) . . . . 163.5(2) no
C(1) Ir(1) C(35) C(30) . . . . -23.5(3) no
C(1) Ir(1) C(35) C(34) . . . . -156(1) no
C(1) Ir(1) C(36) C(37) . . . . -93.9(3) no
C(1) Ir(1) C(36) C(41) . . . . 44.5(2) no
C(1) Ir(1) C(42) C(43) . . . . -97.5(2) no
C(1) Ir(1) C(42) C(47) . . . . 105.7(6) no
C(1) Ir(1) C(43) C(42) . . . . 91.9(2) no
C(1) Ir(1) C(43) C(44) . . . . -130(1) no
C(1) Ir(1) C(48) C(49) . . . . 33.7(3) no
C(1) Ir(1) C(48) C(53) . . . . 171.6(2) no
C(1) N(1) Ir(1) C(10) . . . . -179.9(3) no
C(1) N(1) Ir(1) C(11) . . . . 179.4(3) no
C(1) N(1) Ir(1) C(12) . . . . 178.4(3) no
C(1) N(1) Ir(1) C(13) . . . . 179.1(4) no
C(1) N(1) Ir(1) C(14) . . . . -0.4(3) no
C(1) N(1) Ir(1) C(17) . . . . 7.6(3) no
C(1) N(1) Ir(1) C(18) . . . . -109.6(3) no
C(1) N(1) Ir(1) C(24) . . . . -69.4(3) no
C(1) N(1) Ir(1) C(29) . . . . -49.3(3) no
C(1) N(1) Ir(1) C(30) . . . . -112.5(3) no
C(1) N(1) Ir(1) C(35) . . . . -115.2(3) no
C(1) N(1) Ir(1) C(36) . . . . 80.2(3) no
C(1) N(1) Ir(1) C(42) . . . . 70.1(3) no
C(1) N(1) Ir(1) C(43) . . . . 44.8(3) no
C(1) N(1) Ir(1) C(48) . . . . 118.7(3) no
C(1) N(1) C(13) C(4) . . . . 1.6(5) no
C(1) N(1) C(13) C(12) . . . . -178.0(3) no
C(1) C(2) C(3) C(4) . . . . -0.4(6) no
C(1) C(14) Ir(1) C(10) . . . . 1.2(3) no
C(1) C(14) Ir(1) C(11) . . . . -0.1(3) no
C(1) C(14) Ir(1) C(12) . . . . -0.7(2) no
C(1) C(14) Ir(1) C(13) . . . . 0.0(2) no
C(1) C(14) Ir(1) C(17) . . . . -161.9(4) no
C(1) C(14) Ir(1) C(18) . . . . 61.1(2) no
C(1) C(14) Ir(1) C(24) . . . . 109.2(2) no
C(1) C(14) Ir(1) C(29) . . . . 129.9(2) no
C(1) C(14) Ir(1) C(30) . . . . 96.8(2) no
C(1) C(14) Ir(1) C(35) . . . . 120.1(2) no
C(1) C(14) Ir(1) C(36) . . . . -83.3(2) no
C(1) C(14) Ir(1) C(42) . . . . -124.2(2) no
C(1) C(14) Ir(1) C(43) . . . . -145.7(2) no
C(1) C(14) Ir(1) C(48) . . . . -78.9(2) no
C(2) C(1) Ir(1) C(10) . . . . -1.3(6) no
C(2) C(1) Ir(1) C(11) . . . . -2.1(5) no
C(2) C(1) Ir(1) C(12) . . . . -2.8(5) no
C(2) C(1) Ir(1) C(13) . . . . -2.0(5) no
C(2) C(1) Ir(1) C(14) . . . . 178.0(6) no
C(2) C(1) Ir(1) C(17) . . . . -172.2(6) no
C(2) C(1) Ir(1) C(18) . . . . 62.9(5) no
C(2) C(1) Ir(1) C(24) . . . . 109.9(5) no
C(2) C(1) Ir(1) C(29) . . . . 131.0(5) no
C(2) C(1) Ir(1) C(30) . . . . 76.9(5) no
C(2) C(1) Ir(1) C(35) . . . . 86.9(5) no
C(2) C(1) Ir(1) C(36) . . . . -94.7(5) no
C(2) C(1) Ir(1) C(42) . . . . -120.1(5) no
C(2) C(1) Ir(1) C(43) . . . . -144.2(5) no
C(2) C(1) Ir(1) C(48) . . . . -68.4(5) no
C(2) C(1) N(1) C(13) . . . . -1.8(5) no
C(2) C(1) C(14) C(15) . . . . 48.1(5) no
C(2) C(1) C(14) C(16) . . . . -71.3(4) no
C(2) C(1) C(14) C(17) . . . . 166.2(3) no
C(2) C(3) C(4) C(5) . . . . 178.8(4) no
C(2) C(3) C(4) C(13) . . . . 0.1(6) no
C(3) C(2) C(1) C(14) . . . . 179.7(4) no
C(3) C(4) C(5) C(6) . . . . -178.2(4) no
C(3) C(4) C(13) C(12) . . . . 178.8(3) no
C(4) C(5) C(6) C(7) . . . . -0.3(6) no
C(4) C(13) Ir(1) C(10) . . . . -176.6(9) no
C(4) C(13) Ir(1) C(11) . . . . -177(1) no
C(4) C(13) Ir(1) C(12) . . . . -179(1) no
C(4) C(13) Ir(1) C(14) . . . . 2.8(9) no
C(4) C(13) Ir(1) C(17) . . . . 10.4(9) no
C(4) C(13) Ir(1) C(18) . . . . -93.9(9) no
C(4) C(13) Ir(1) C(24) . . . . -70.6(9) no
C(4) C(13) Ir(1) C(29) . . . . -54.2(9) no
C(4) C(13) Ir(1) C(30) . . . . -118.5(9) no
C(4) C(13) Ir(1) C(35) . . . . -131.3(9) no
C(4) C(13) Ir(1) C(36) . . . . 76.8(9) no
C(4) C(13) Ir(1) C(42) . . . . 90.2(9) no
C(4) C(13) Ir(1) C(43) . . . . 71(1) no
C(4) C(13) Ir(1) C(48) . . . . 124.6(9) no
C(4) C(13) C(12) C(7) . . . . -0.8(5) no
C(4) C(13) C(12) C(11) . . . . 177.7(3) no
C(5) C(4) C(13) C(12) . . . . -0.0(5) no
C(5) C(6) C(7) C(8) . . . . -178.5(4) no
C(5) C(6) C(7) C(12) . . . . -0.4(6) no
C(6) C(5) C(4) C(13) . . . . 0.6(6) no
C(6) C(7) C(8) C(9) . . . . 176.0(4) no
C(6) C(7) C(12) C(11) . . . . -177.4(3) no
C(6) C(7) C(12) C(13) . . . . 1.0(5) no
C(7) C(8) C(9) C(10) . . . . 0.8(7) no
C(7) C(12) Ir(1) C(10) . . . . 3.9(8) no
C(7) C(12) Ir(1) C(11) . . . . 3.7(7) no
C(7) C(12) Ir(1) C(13) . . . . -178.9(9) no
C(7) C(12) Ir(1) C(14) . . . . -177.5(8) no
C(7) C(12) Ir(1) C(17) . . . . -167.9(8) no
C(7) C(12) Ir(1) C(18) . . . . 101.2(8) no
C(7) C(12) Ir(1) C(24) . . . . 100.0(8) no
C(7) C(12) Ir(1) C(29) . . . . 106.7(8) no
C(7) C(12) Ir(1) C(30) . . . . 57.9(8) no
C(7) C(12) Ir(1) C(35) . . . . 40.0(8) no
C(7) C(12) Ir(1) C(36) . . . . -107.2(8) no
C(7) C(12) Ir(1) C(42) . . . . -71.3(8) no
C(7) C(12) Ir(1) C(43) . . . . -70.3(8) no
C(7) C(12) Ir(1) C(48) . . . . -58.9(8) no
C(7) C(12) C(11) C(10) . . . . 1.8(5) no
C(8) C(7) C(12) C(11) . . . . 0.8(5) no
C(8) C(7) C(12) C(13) . . . . 179.1(3) no
C(8) C(9) C(10) C(11) . . . . 2.0(6) no
C(9) C(8) C(7) C(12) . . . . -2.0(6) no
C(9) C(10) Ir(1) C(11) . . . . -4.4(5) no
C(9) C(10) Ir(1) C(12) . . . . -4.8(5) no
C(9) C(10) Ir(1) C(13) . . . . -6.2(6) no
C(9) C(10) Ir(1) C(14) . . . . -7.3(7) no
C(9) C(10) Ir(1) C(17) . . . . 35(1) no
C(9) C(10) Ir(1) C(18) . . . . -69.9(6) no
C(9) C(10) Ir(1) C(24) . . . . -107.0(6) no
C(9) C(10) Ir(1) C(29) . . . . -122.2(6) no
C(9) C(10) Ir(1) C(30) . . . . -121.3(6) no
C(9) C(10) Ir(1) C(35) . . . . -145.1(6) no
C(9) C(10) Ir(1) C(36) . . . . 68.0(6) no
C(9) C(10) Ir(1) C(42) . . . . 117.5(6) no
C(9) C(10) Ir(1) C(43) . . . . 135.5(6) no
C(9) C(10) Ir(1) C(48) . . . . 92.1(6) no
C(9) C(10) C(11) C(12) . . . . -3.1(6) no
C(10) Ir(1) P(1) C(18) . . . . 75.3(1) no
C(10) Ir(1) P(1) C(24) . . . . -163.9(1) no
C(10) Ir(1) P(1) C(30) . . . . -45.4(1) no
C(10) Ir(1) P(2) C(36) . . . . -122.8(1) no
C(10) Ir(1) P(2) C(42) . . . . 116.4(1) no
C(10) Ir(1) P(2) C(48) . . . . 1.1(1) no
C(10) Ir(1) N(1) C(13) . . . . 1.0(2) no
C(10) Ir(1) C(1) C(14) . . . . -179.3(2) no
C(10) Ir(1) C(11) C(12) . . . . -179.4(5) no
C(10) Ir(1) C(12) C(11) . . . . 0.3(2) no
C(10) Ir(1) C(12) C(13) . . . . -177.1(3) no
C(10) Ir(1) C(13) C(12) . . . . 2.2(2) no
C(10) Ir(1) C(14) C(15) . . . . 93.3(4) no
C(10) Ir(1) C(14) C(16) . . . . -99.5(3) no
C(10) Ir(1) C(14) C(17) . . . . 163.1(3) no
C(10) Ir(1) C(17) C(14) . . . . -57.3(8) no
C(10) Ir(1) C(18) C(19) . . . . 13.1(3) no
C(10) Ir(1) C(18) C(23) . . . . 146.7(3) no
C(10) Ir(1) C(24) C(25) . . . . 50.1(5) no
C(10) Ir(1) C(24) C(29) . . . . -143.4(2) no
C(10) Ir(1) C(29) C(24) . . . . 43.6(2) no
C(10) Ir(1) C(29) C(28) . . . . -175(1) no
C(10) Ir(1) C(30) C(31) . . . . 73.3(5) no
C(10) Ir(1) C(30) C(35) . . . . -84.3(2) no
C(10) Ir(1) C(35) C(30) . . . . 85.2(2) no
C(10) Ir(1) C(35) C(34) . . . . -47(1) no
C(10) Ir(1) C(36) C(37) . . . . 147.1(3) no
C(10) Ir(1) C(36) C(41) . . . . -74.5(2) no
C(10) Ir(1) C(42) C(43) . . . . 132.1(2) no
C(10) Ir(1) C(42) C(47) . . . . -24.6(6) no
C(10) Ir(1) C(43) C(42) . . . . -53.5(2) no
C(10) Ir(1) C(43) C(44) . . . . 85(1) no
C(10) Ir(1) C(48) C(49) . . . . -80.8(3) no
C(10) Ir(1) C(48) C(53) . . . . 57.2(2) no
C(10) C(11) Ir(1) C(12) . . . . 179.4(5) no
C(10) C(11) Ir(1) C(13) . . . . 177.9(4) no
C(10) C(11) Ir(1) C(14) . . . . 178.0(3) no
C(10) C(11) Ir(1) C(17) . . . . -165.7(3) no
C(10) C(11) Ir(1) C(18) . . . . 109.1(4) no
C(10) C(11) Ir(1) C(24) . . . . 84.6(4) no
C(10) C(11) Ir(1) C(29) . . . . 76.8(4) no
C(10) C(11) Ir(1) C(30) . . . . 56.8(3) no
C(10) C(11) Ir(1) C(35) . . . . 35.5(3) no
C(10) C(11) Ir(1) C(36) . . . . -110.7(4) no
C(10) C(11) Ir(1) C(42) . . . . -62.8(4) no
C(10) C(11) Ir(1) C(43) . . . . -48.6(4) no
C(10) C(11) Ir(1) C(48) . . . . -73.2(4) no
C(10) C(11) C(12) C(13) . . . . -176.6(3) no
C(11) Ir(1) P(1) C(18) . . . . 55.9(2) no
C(11) Ir(1) P(1) C(24) . . . . 176.7(2) no
C(11) Ir(1) P(1) C(30) . . . . -64.7(1) no
C(11) Ir(1) P(2) C(36) . . . . -103.5(2) no
C(11) Ir(1) P(2) C(42) . . . . 135.7(2) no
C(11) Ir(1) P(2) C(48) . . . . 20.4(2) no
C(11) Ir(1) N(1) C(13) . . . . 0.3(2) no
C(11) Ir(1) C(1) C(14) . . . . 180.0(2) no
C(11) Ir(1) C(12) C(13) . . . . -177.4(4) no
C(11) Ir(1) C(13) C(12) . . . . 1.5(2) no
C(11) Ir(1) C(14) C(15) . . . . 92.1(4) no
C(11) Ir(1) C(14) C(16) . . . . -100.8(3) no
C(11) Ir(1) C(14) C(17) . . . . 161.9(3) no
C(11) Ir(1) C(17) C(14) . . . . -30.9(5) no
C(11) Ir(1) C(18) C(19) . . . . -5.7(3) no
C(11) Ir(1) C(18) C(23) . . . . 127.9(3) no
C(11) Ir(1) C(24) C(25) . . . . 29.7(5) no
C(11) Ir(1) C(24) C(29) . . . . -163.8(2) no
C(11) Ir(1) C(29) C(24) . . . . 20.4(3) no
C(11) Ir(1) C(29) C(28) . . . . 162(1) no
C(11) Ir(1) C(30) C(31) . . . . 55.4(5) no
C(11) Ir(1) C(30) C(35) . . . . -102.3(2) no
C(11) Ir(1) C(35) C(30) . . . . 72.9(2) no
C(11) Ir(1) C(35) C(34) . . . . -59(1) no
C(11) Ir(1) C(36) C(37) . . . . 165.6(3) no
C(11) Ir(1) C(36) C(41) . . . . -55.9(2) no
C(11) Ir(1) C(42) C(43) . . . . 149.6(2) no
C(11) Ir(1) C(42) C(47) . . . . -7.1(6) no
C(11) Ir(1) C(43) C(42) . . . . -37.5(3) no
C(11) Ir(1) C(43) C(44) . . . . 101(1) no
C(11) Ir(1) C(48) C(49) . . . . -59.2(3) no
C(11) Ir(1) C(48) C(53) . . . . 78.8(2) no
C(11) C(10) Ir(1) C(12) . . . . -0.4(3) no
C(11) C(10) Ir(1) C(13) . . . . -1.8(4) no
C(11) C(10) Ir(1) C(14) . . . . -2.9(5) no
C(11) C(10) Ir(1) C(17) . . . . 39.6(8) no
C(11) C(10) Ir(1) C(18) . . . . -65.5(4) no
C(11) C(10) Ir(1) C(24) . . . . -102.5(4) no
C(11) C(10) Ir(1) C(29) . . . . -117.8(4) no
C(11) C(10) Ir(1) C(30) . . . . -116.8(4) no
C(11) C(10) Ir(1) C(35) . . . . -140.7(4) no
C(11) C(10) Ir(1) C(36) . . . . 72.4(4) no
C(11) C(10) Ir(1) C(42) . . . . 121.9(4) no
C(11) C(10) Ir(1) C(43) . . . . 140.0(4) no
C(11) C(10) Ir(1) C(48) . . . . 96.5(4) no
C(11) C(12) Ir(1) C(13) . . . . 177.4(4) no
C(11) C(12) Ir(1) C(14) . . . . 178.9(2) no
C(11) C(12) Ir(1) C(17) . . . . -171.5(2) no
C(11) C(12) Ir(1) C(18) . . . . 97.5(3) no
C(11) C(12) Ir(1) C(24) . . . . 96.4(2) no
C(11) C(12) Ir(1) C(29) . . . . 103.0(3) no
C(11) C(12) Ir(1) C(30) . . . . 54.2(2) no
C(11) C(12) Ir(1) C(35) . . . . 36.4(3) no
C(11) C(12) Ir(1) C(36) . . . . -110.8(2) no
C(11) C(12) Ir(1) C(42) . . . . -75.0(3) no
C(11) C(12) Ir(1) C(43) . . . . -74.0(3) no
C(11) C(12) Ir(1) C(48) . . . . -62.6(2) no
C(12) Ir(1) P(1) C(18) . . . . 28.2(1) no
C(12) Ir(1) P(1) C(24) . . . . 149.0(1) no
C(12) Ir(1) P(1) C(30) . . . . -92.4(1) no
C(12) Ir(1) P(2) C(36) . . . . -75.8(1) no
C(12) Ir(1) P(2) C(42) . . . . 163.4(1) no
C(12) Ir(1) P(2) C(48) . . . . 48.1(1) no
C(12) Ir(1) N(1) C(13) . . . . -0.7(2) no
C(12) Ir(1) C(1) C(14) . . . . 179.3(2) no
C(12) Ir(1) C(14) C(15) . . . . 91.4(4) no
C(12) Ir(1) C(14) C(16) . . . . -101.4(3) no
C(12) Ir(1) C(14) C(17) . . . . 161.2(3) no
C(12) Ir(1) C(17) C(14) . . . . -22.5(3) no
C(12) Ir(1) C(18) C(19) . . . . -35.3(2) no
C(12) Ir(1) C(18) C(23) . . . . 98.3(2) no
C(12) Ir(1) C(24) C(25) . . . . -0.3(5) no
C(12) Ir(1) C(24) C(29) . . . . 166.2(2) no
C(12) Ir(1) C(29) C(24) . . . . -17.3(3) no
C(12) Ir(1) C(29) C(28) . . . . 125(1) no
C(12) Ir(1) C(30) C(31) . . . . 32.2(5) no
C(12) Ir(1) C(30) C(35) . . . . -125.5(2) no
C(12) Ir(1) C(35) C(30) . . . . 56.6(2) no
C(12) Ir(1) C(35) C(34) . . . . -76(1) no
C(12) Ir(1) C(36) C(37) . . . . -168.3(3) no
C(12) Ir(1) C(36) C(41) . . . . -29.9(2) no
C(12) Ir(1) C(42) C(43) . . . . 178.4(2) no
C(12) Ir(1) C(42) C(47) . . . . 21.6(6) no
C(12) Ir(1) C(43) C(42) . . . . -2.3(3) no
C(12) Ir(1) C(43) C(44) . . . . 136(1) no
C(12) Ir(1) C(48) C(49) . . . . -31.6(3) no
C(12) Ir(1) C(48) C(53) . . . . 106.3(2) no
C(12) C(11) Ir(1) C(13) . . . . -1.5(2) no
C(12) C(11) Ir(1) C(14) . . . . -1.4(3) no
C(12) C(11) Ir(1) C(17) . . . . 14.9(4) no
C(12) C(11) Ir(1) C(18) . . . . -70.3(2) no
C(12) C(11) Ir(1) C(24) . . . . -94.8(2) no
C(12) C(11) Ir(1) C(29) . . . . -102.6(2) no
C(12) C(11) Ir(1) C(30) . . . . -122.6(2) no
C(12) C(11) Ir(1) C(35) . . . . -144.0(2) no
C(12) C(11) Ir(1) C(36) . . . . 69.8(2) no
C(12) C(11) Ir(1) C(42) . . . . 117.7(2) no
C(12) C(11) Ir(1) C(43) . . . . 132.0(2) no
C(12) C(11) Ir(1) C(48) . . . . 107.4(3) no
C(12) C(13) Ir(1) C(14) . . . . -178.5(2) no
C(12) C(13) Ir(1) C(17) . . . . -170.8(2) no
C(12) C(13) Ir(1) C(18) . . . . 84.9(2) no
C(12) C(13) Ir(1) C(24) . . . . 108.1(2) no
C(12) C(13) Ir(1) C(29) . . . . 124.5(2) no
C(12) C(13) Ir(1) C(30) . . . . 60.2(2) no
C(12) C(13) Ir(1) C(35) . . . . 47.5(2) no
C(12) C(13) Ir(1) C(36) . . . . -104.5(2) no
C(12) C(13) Ir(1) C(42) . . . . -91.1(2) no
C(12) C(13) Ir(1) C(43) . . . . -110.5(2) no
C(12) C(13) Ir(1) C(48) . . . . -56.6(2) no
C(13) Ir(1) P(1) C(18) . . . . -0.2(1) no
C(13) Ir(1) P(1) C(24) . . . . 120.6(1) no
C(13) Ir(1) P(1) C(30) . . . . -120.8(1) no
C(13) Ir(1) P(2) C(36) . . . . -47.4(1) no
C(13) Ir(1) P(2) C(42) . . . . -168.2(1) no
C(13) Ir(1) P(2) C(48) . . . . 76.5(1) no
C(13) Ir(1) C(1) C(14) . . . . -180.0(2) no
C(13) Ir(1) C(14) C(15) . . . . 92.1(4) no
C(13) Ir(1) C(14) C(16) . . . . -100.7(3) no
C(13) Ir(1) C(14) C(17) . . . . 162.0(3) no
C(13) Ir(1) C(17) C(14) . . . . -17.2(3) no
C(13) Ir(1) C(18) C(19) . . . . -67.6(3) no
C(13) Ir(1) C(18) C(23) . . . . 66.0(2) no
C(13) Ir(1) C(24) C(25) . . . . -29.4(5) no
C(13) Ir(1) C(24) C(29) . . . . 137.1(2) no
C(13) Ir(1) C(29) C(24) . . . . -49.1(2) no
C(13) Ir(1) C(29) C(28) . . . . 93(1) no
C(13) Ir(1) C(30) C(31) . . . . 7.7(5) no
C(13) Ir(1) C(30) C(35) . . . . -149.9(2) no
C(13) Ir(1) C(35) C(30) . . . . 35.4(2) no
C(13) Ir(1) C(35) C(34) . . . . -97(1) no
C(13) Ir(1) C(36) C(37) . . . . -140.7(3) no
C(13) Ir(1) C(36) C(41) . . . . -2.3(2) no
C(13) Ir(1) C(42) C(43) . . . . -147.8(2) no
C(13) Ir(1) C(42) C(47) . . . . 55.4(6) no
C(13) Ir(1) C(43) C(42) . . . . 45.8(3) no
C(13) Ir(1) C(43) C(44) . . . . -176(1) no
C(13) Ir(1) C(48) C(49) . . . . -7.2(3) no
C(13) Ir(1) C(48) C(53) . . . . 130.7(2) no
C(13) N(1) Ir(1) C(14) . . . . -179.5(3) no
C(13) N(1) Ir(1) C(17) . . . . -171.5(3) no
C(13) N(1) Ir(1) C(18) . . . . 71.3(2) no
C(13) N(1) Ir(1) C(24) . . . . 111.5(2) no
C(13) N(1) Ir(1) C(29) . . . . 131.6(2) no
C(13) N(1) Ir(1) C(30) . . . . 68.4(2) no
C(13) N(1) Ir(1) C(35) . . . . 65.7(3) no
C(13) N(1) Ir(1) C(36) . . . . -98.8(2) no
C(13) N(1) Ir(1) C(42) . . . . -109.0(2) no
C(13) N(1) Ir(1) C(43) . . . . -134.3(2) no
C(13) N(1) Ir(1) C(48) . . . . -60.4(2) no
C(13) N(1) C(1) C(14) . . . . 179.7(3) no
C(13) C(12) Ir(1) C(14) . . . . 1.5(2) no
C(13) C(12) Ir(1) C(17) . . . . 11.1(3) no
C(13) C(12) Ir(1) C(18) . . . . -79.9(2) no
C(13) C(12) Ir(1) C(24) . . . . -81.0(2) no
C(13) C(12) Ir(1) C(29) . . . . -74.4(2) no
C(13) C(12) Ir(1) C(30) . . . . -123.2(2) no
C(13) C(12) Ir(1) C(35) . . . . -141.0(2) no
C(13) C(12) Ir(1) C(36) . . . . 71.8(2) no
C(13) C(12) Ir(1) C(42) . . . . 107.6(2) no
C(13) C(12) Ir(1) C(43) . . . . 108.6(2) no
C(13) C(12) Ir(1) C(48) . . . . 120.0(2) no
C(14) Ir(1) P(1) C(18) . . . . -72.3(1) no
C(14) Ir(1) P(1) C(24) . . . . 48.5(1) no
C(14) Ir(1) P(1) C(30) . . . . 167.1(1) no
C(14) Ir(1) P(2) C(36) . . . . 25.2(1) no
C(14) Ir(1) P(2) C(42) . . . . -95.6(1) no
C(14) Ir(1) P(2) C(48) . . . . 149.1(1) no
C(14) Ir(1) C(18) C(19) . . . . -138.7(3) no
C(14) Ir(1) C(18) C(23) . . . . -5.0(2) no
C(14) Ir(1) C(24) C(25) . . . . -97.5(5) no
C(14) Ir(1) C(24) C(29) . . . . 69.0(2) no
C(14) Ir(1) C(29) C(24) . . . . -105.9(2) no
C(14) Ir(1) C(29) C(28) . . . . 36(1) no
C(14) Ir(1) C(30) C(31) . . . . -70.7(5) no
C(14) Ir(1) C(30) C(35) . . . . 131.6(2) no
C(14) Ir(1) C(35) C(30) . . . . -63.6(2) no
C(14) Ir(1) C(35) C(34) . . . . 164(1) no
C(14) Ir(1) C(36) C(37) . . . . -65.9(3) no
C(14) Ir(1) C(36) C(41) . . . . 72.5(2) no
C(14) Ir(1) C(42) C(43) . . . . -74.1(2) no
C(14) Ir(1) C(42) C(47) . . . . 129.1(5) no
C(14) Ir(1) C(43) C(42) . . . . 107.7(2) no
C(14) Ir(1) C(43) C(44) . . . . -114(1) no
C(14) Ir(1) C(48) C(49) . . . . 61.8(3) no
C(14) Ir(1) C(48) C(53) . . . . -160.3(2) no
C(14) C(1) Ir(1) C(17) . . . . 9.8(2) no
C(14) C(1) Ir(1) C(18) . . . . -115.1(2) no
C(14) C(1) Ir(1) C(24) . . . . -68.1(2) no
C(14) C(1) Ir(1) C(29) . . . . -47.0(2) no
C(14) C(1) Ir(1) C(30) . . . . -101.1(2) no
C(14) C(1) Ir(1) C(35) . . . . -91.1(2) no
C(14) C(1) Ir(1) C(36) . . . . 87.3(2) no
C(14) C(1) Ir(1) C(42) . . . . 62.0(2) no
C(14) C(1) Ir(1) C(43) . . . . 37.8(2) no
C(14) C(1) Ir(1) C(48) . . . . 113.7(2) no
C(14) C(17) Ir(1) C(18) . . . . 45.1(3) no
C(14) C(17) Ir(1) C(24) . . . . 86.4(3) no
C(14) C(17) Ir(1) C(29) . . . . 102.3(3) no
C(14) C(17) Ir(1) C(30) . . . . 96.5(3) no
C(14) C(17) Ir(1) C(35) . . . . 123.0(2) no
C(14) C(17) Ir(1) C(36) . . . . -92.0(3) no
C(14) C(17) Ir(1) C(42) . . . . -141.8(3) no
C(14) C(17) Ir(1) C(43) . . . . -162.3(3) no
C(14) C(17) Ir(1) C(48) . . . . -109.8(3) no
C(15) C(14) Ir(1) C(17) . . . . -69.8(4) no
C(15) C(14) Ir(1) C(18) . . . . 153.2(4) no
C(15) C(14) Ir(1) C(24) . . . . -158.7(4) no
C(15) C(14) Ir(1) C(29) . . . . -138.0(4) no
C(15) C(14) Ir(1) C(30) . . . . -171.1(3) no
C(15) C(14) Ir(1) C(35) . . . . -147.8(3) no
C(15) C(14) Ir(1) C(36) . . . . 8.8(4) no
C(15) C(14) Ir(1) C(42) . . . . -32.1(4) no
C(15) C(14) Ir(1) C(43) . . . . -53.5(4) no
C(15) C(14) Ir(1) C(48) . . . . 13.2(4) no
C(16) C(14) Ir(1) C(17) . . . . 97.3(4) no
C(16) C(14) Ir(1) C(18) . . . . -39.6(3) no
C(16) C(14) Ir(1) C(24) . . . . 8.5(3) no
C(16) C(14) Ir(1) C(29) . . . . 29.2(3) no
C(16) C(14) Ir(1) C(30) . . . . -3.9(3) no
C(16) C(14) Ir(1) C(35) . . . . 19.4(3) no
C(16) C(14) Ir(1) C(36) . . . . 176.0(3) no
C(16) C(14) Ir(1) C(42) . . . . 135.0(3) no
C(16) C(14) Ir(1) C(43) . . . . 113.6(3) no
C(16) C(14) Ir(1) C(48) . . . . -179.6(2) no
C(17) Ir(1) P(1) C(18) . . . . -97.0(2) no
C(17) Ir(1) P(1) C(24) . . . . 23.8(2) no
C(17) Ir(1) P(1) C(30) . . . . 142.4(1) no
C(17) Ir(1) P(2) C(36) . . . . 48.4(1) no
C(17) Ir(1) P(2) C(42) . . . . -72.4(2) no
C(17) Ir(1) P(2) C(48) . . . . 172.3(1) no
C(17) Ir(1) C(18) C(19) . . . . -156.3(3) no
C(17) Ir(1) C(18) C(23) . . . . -22.7(3) no
C(17) Ir(1) C(24) C(25) . . . . -123.3(5) no
C(17) Ir(1) C(24) C(29) . . . . 43.2(2) no
C(17) Ir(1) C(29) C(24) . . . . -131.9(2) no
C(17) Ir(1) C(29) C(28) . . . . 10(1) no
C(17) Ir(1) C(30) C(31) . . . . -101.5(5) no
C(17) Ir(1) C(30) C(35) . . . . 100.8(2) no
C(17) Ir(1) C(35) C(30) . . . . -94.8(2) no
C(17) Ir(1) C(35) C(34) . . . . 133(1) no
C(17) Ir(1) C(36) C(37) . . . . -39.1(3) no
C(17) Ir(1) C(36) C(41) . . . . 99.3(2) no
C(17) Ir(1) C(42) C(43) . . . . -58.6(2) no
C(17) Ir(1) C(42) C(47) . . . . 144.6(6) no
C(17) Ir(1) C(43) C(42) . . . . 115.2(2) no
C(17) Ir(1) C(43) C(44) . . . . -106(1) no
C(17) Ir(1) C(48) C(49) . . . . 89.5(3) no
C(17) Ir(1) C(48) C(53) . . . . -132.5(2) no
C(17) C(14) Ir(1) C(18) . . . . -136.9(3) no
C(17) C(14) Ir(1) C(24) . . . . -88.8(3) no
C(17) C(14) Ir(1) C(29) . . . . -68.1(3) no
C(17) C(14) Ir(1) C(30) . . . . -101.3(3) no
C(17) C(14) Ir(1) C(35) . . . . -78.0(3) no
C(17) C(14) Ir(1) C(36) . . . . 78.6(3) no
C(17) C(14) Ir(1) C(42) . . . . 37.7(3) no
C(17) C(14) Ir(1) C(43) . . . . 16.3(3) no
C(17) C(14) Ir(1) C(48) . . . . 83.0(3) no
C(18) Ir(1) P(1) C(24) . . . . 120.8(2) no
C(18) Ir(1) P(1) C(30) . . . . -120.7(2) no
C(18) Ir(1) P(2) C(36) . . . . -72.0(2) no
C(18) Ir(1) P(2) C(42) . . . . 167.2(2) no
C(18) Ir(1) P(2) C(48) . . . . 51.9(2) no
C(18) Ir(1) C(24) C(25) . . . . -1.7(5) no
C(18) Ir(1) C(24) C(29) . . . . 164.8(3) no
C(18) Ir(1) C(29) C(24) . . . . -12.1(2) no
C(18) Ir(1) C(29) C(28) . . . . 130(1) no
C(18) Ir(1) C(30) C(31) . . . . -21.0(5) no
C(18) Ir(1) C(30) C(35) . . . . -178.7(2) no
C(18) Ir(1) C(35) C(30) . . . . 1.1(2) no
C(18) Ir(1) C(35) C(34) . . . . -131(1) no
C(18) Ir(1) C(36) C(37) . . . . -128.1(3) no
C(18) Ir(1) C(36) C(41) . . . . 10.3(3) no
C(18) Ir(1) C(42) C(43) . . . . 60.5(7) no
C(18) Ir(1) C(42) C(47) . . . . -96.2(8) no
C(18) Ir(1) C(43) C(42) . . . . -165.3(2) no
C(18) Ir(1) C(43) C(44) . . . . -27(1) no
C(18) Ir(1) C(48) C(49) . . . . -56.2(3) no
C(18) Ir(1) C(48) C(53) . . . . 81.7(2) no
C(18) P(1) Ir(1) C(24) . . . . -120.8(2) no
C(18) P(1) Ir(1) C(29) . . . . -130.4(2) no
C(18) P(1) Ir(1) C(30) . . . . 120.7(2) no
C(18) P(1) Ir(1) C(35) . . . . 136.3(2) no
C(18) P(1) Ir(1) C(36) . . . . -42.5(3) no
C(18) P(1) Ir(1) C(42) . . . . 174.4(1) no
C(18) P(1) Ir(1) C(43) . . . . -168.9(1) no
C(18) P(1) Ir(1) C(48) . . . . 91.5(2) no
C(18) P(1) C(24) C(25) . . . . -38.3(3) no
C(18) P(1) C(24) C(29) . . . . 147.2(3) no
C(18) P(1) C(30) C(31) . . . . 27.8(3) no
C(18) P(1) C(30) C(35) . . . . -161.6(3) no
C(18) C(19) C(20) C(21) . . . . -2.8(6) no
C(18) C(23) C(22) C(21) . . . . -2.3(6) no
C(19) C(18) Ir(1) C(24) . . . . 143.2(3) no
C(19) C(18) Ir(1) C(29) . . . . 149.1(3) no
C(19) C(18) Ir(1) C(30) . . . . 80.6(3) no
C(19) C(18) Ir(1) C(35) . . . . 80.1(3) no
C(19) C(18) Ir(1) C(36) . . . . -81.6(3) no
C(19) C(18) Ir(1) C(42) . . . . 86.2(6) no
C(19) C(18) Ir(1) C(43) . . . . 133.3(3) no
C(19) C(18) Ir(1) C(48) . . . . -8.5(3) no
C(19) C(18) P(1) C(24) . . . . 142.8(3) no
C(19) C(18) P(1) C(30) . . . . 38.3(3) no
C(19) C(18) C(23) C(22) . . . . 0.6(5) no
C(19) C(20) C(21) C(22) . . . . 1.0(7) no
C(20) C(19) C(18) C(23) . . . . 1.9(5) no
C(20) C(21) C(22) C(23) . . . . 1.5(6) no
C(23) C(18) Ir(1) C(24) . . . . -83.1(2) no
C(23) C(18) Ir(1) C(29) . . . . -77.3(2) no
C(23) C(18) Ir(1) C(30) . . . . -145.8(3) no
C(23) C(18) Ir(1) C(35) . . . . -146.3(2) no
C(23) C(18) Ir(1) C(36) . . . . 52.0(3) no
C(23) C(18) Ir(1) C(42) . . . . -140.2(6) no
C(23) C(18) Ir(1) C(43) . . . . -93.1(3) no
C(23) C(18) Ir(1) C(48) . . . . 125.1(2) no
C(23) C(18) P(1) C(24) . . . . -45.5(3) no
C(23) C(18) P(1) C(30) . . . . -150.1(3) no
C(24) Ir(1) P(1) C(30) . . . . 118.6(2) no
C(24) Ir(1) P(2) C(36) . . . . 103.0(2) no
C(24) Ir(1) P(2) C(42) . . . . -17.8(2) no
C(24) Ir(1) P(2) C(48) . . . . -133.1(2) no
C(24) Ir(1) C(29) C(28) . . . . 142(1) no
C(24) Ir(1) C(30) C(31) . . . . -87.8(5) no
C(24) Ir(1) C(30) C(35) . . . . 114.6(2) no
C(24) Ir(1) C(35) C(30) . . . . -50.9(2) no
C(24) Ir(1) C(35) C(34) . . . . 177(1) no
C(24) Ir(1) C(36) C(37) . . . . -42.1(4) no
C(24) Ir(1) C(36) C(41) . . . . 96.3(2) no
C(24) Ir(1) C(42) C(43) . . . . 8.6(2) no
C(24) Ir(1) C(42) C(47) . . . . -148.2(5) no
C(24) Ir(1) C(43) C(42) . . . . -172.9(2) no
C(24) Ir(1) C(43) C(44) . . . . -35(1) no
C(24) Ir(1) C(48) C(49) . . . . -141.3(3) no
C(24) Ir(1) C(48) C(53) . . . . -3.4(3) no
C(24) P(1) Ir(1) C(29) . . . . -9.7(1) no
C(24) P(1) Ir(1) C(30) . . . . -118.6(2) no
C(24) P(1) Ir(1) C(35) . . . . -102.9(1) no
C(24) P(1) Ir(1) C(36) . . . . 78.3(3) no
C(24) P(1) Ir(1) C(42) . . . . -64.8(2) no
C(24) P(1) Ir(1) C(43) . . . . -48.1(1) no
C(24) P(1) Ir(1) C(48) . . . . -147.7(1) no
C(24) P(1) C(30) C(31) . . . . -80.1(3) no
C(24) P(1) C(30) C(35) . . . . 90.5(3) no
C(24) C(25) C(26) C(27) . . . . 0.7(6) no
C(24) C(29) Ir(1) C(30) . . . . 42.6(2) no
C(24) C(29) Ir(1) C(35) . . . . 66.5(2) no
C(24) C(29) Ir(1) C(36) . . . . -149.6(2) no
C(24) C(29) Ir(1) C(42) . . . . 160.8(2) no
C(24) C(29) Ir(1) C(43) . . . . 160.9(2) no
C(24) C(29) Ir(1) C(48) . . . . 133.2(2) no
C(24) C(29) C(28) C(27) . . . . -1.5(6) no
C(25) C(24) Ir(1) C(29) . . . . -166.5(6) no
C(25) C(24) Ir(1) C(30) . . . . 68.1(5) no
C(25) C(24) Ir(1) C(35) . . . . 91.4(5) no
C(25) C(24) Ir(1) C(36) . . . . -120.4(5) no
C(25) C(24) Ir(1) C(42) . . . . 170.4(5) no
C(25) C(24) Ir(1) C(43) . . . . 173.7(5) no
C(25) C(24) Ir(1) C(48) . . . . 102.7(5) no
C(25) C(24) P(1) C(30) . . . . 71.3(3) no
C(25) C(24) C(29) C(28) . . . . 2.4(5) no
C(25) C(26) C(27) C(28) . . . . 0.3(6) no
C(26) C(25) C(24) C(29) . . . . -2.1(5) no
C(26) C(27) C(28) C(29) . . . . 0.1(6) no
C(28) C(29) Ir(1) C(30) . . . . -176(1) no
C(28) C(29) Ir(1) C(35) . . . . -152(1) no
C(28) C(29) Ir(1) C(36) . . . . -8(1) no
C(28) C(29) Ir(1) C(42) . . . . -57(1) no
C(28) C(29) Ir(1) C(43) . . . . -57(1) no
C(28) C(29) Ir(1) C(48) . . . . -85(1) no
C(29) Ir(1) P(1) C(30) . . . . 108.9(1) no
C(29) Ir(1) P(2) C(36) . . . . 96.7(1) no
C(29) Ir(1) P(2) C(42) . . . . -24.1(2) no
C(29) Ir(1) P(2) C(48) . . . . -139.4(1) no
C(29) Ir(1) C(30) C(31) . . . . -107.6(5) no
C(29) Ir(1) C(30) C(35) . . . . 94.8(2) no
C(29) Ir(1) C(35) C(30) . . . . -74.0(2) no
C(29) Ir(1) C(35) C(34) . . . . 154(1) no
C(29) Ir(1) C(36) C(37) . . . . -21.8(4) no
C(29) Ir(1) C(36) C(41) . . . . 116.6(2) no
C(29) Ir(1) C(42) C(43) . . . . 0.0(2) no
C(29) Ir(1) C(42) C(47) . . . . -156.8(5) no
C(29) Ir(1) C(43) C(42) . . . . -180.0(2) no
C(29) Ir(1) C(43) C(44) . . . . -42(1) no
C(29) Ir(1) C(48) C(49) . . . . 170.8(3) no
C(29) Ir(1) C(48) C(53) . . . . -51.3(3) no
C(29) C(24) Ir(1) C(30) . . . . -125.4(2) no
C(29) C(24) Ir(1) C(35) . . . . -102.2(2) no
C(29) C(24) Ir(1) C(36) . . . . 46.0(3) no
C(29) C(24) Ir(1) C(42) . . . . -23.2(2) no
C(29) C(24) Ir(1) C(43) . . . . -19.8(2) no
C(29) C(24) Ir(1) C(48) . . . . -90.8(3) no
C(29) C(24) P(1) C(30) . . . . -103.3(3) no
C(30) Ir(1) P(2) C(36) . . . . -169.9(1) no
C(30) Ir(1) P(2) C(42) . . . . 69.3(2) no
C(30) Ir(1) P(2) C(48) . . . . -45.9(1) no
C(30) Ir(1) C(35) C(34) . . . . -132(1) no
C(30) Ir(1) C(36) C(37) . . . . 113.9(4) no
C(30) Ir(1) C(36) C(41) . . . . -107.7(3) no
C(30) Ir(1) C(42) C(43) . . . . 65.6(2) no
C(30) Ir(1) C(42) C(47) . . . . -91.2(6) no
C(30) Ir(1) C(43) C(42) . . . . -124.5(2) no
C(30) Ir(1) C(43) C(44) . . . . 14(1) no
C(30) Ir(1) C(48) C(49) . . . . -114.2(3) no
C(30) Ir(1) C(48) C(53) . . . . 23.7(2) no
C(30) P(1) Ir(1) C(35) . . . . 15.7(1) no
C(30) P(1) Ir(1) C(36) . . . . -163.1(2) no
C(30) P(1) Ir(1) C(42) . . . . 53.7(2) no
C(30) P(1) Ir(1) C(43) . . . . 70.5(1) no
C(30) P(1) Ir(1) C(48) . . . . -29.2(1) no
C(30) C(31) C(32) C(33) . . . . -3.2(6) no
C(30) C(35) Ir(1) C(36) . . . . 159.2(2) no
C(30) C(35) Ir(1) C(42) . . . . -178.1(2) no
C(30) C(35) Ir(1) C(43) . . . . -157.8(2) no
C(30) C(35) Ir(1) C(48) . . . . 133.2(2) no
C(30) C(35) C(34) C(33) . . . . -2.2(6) no
C(31) C(30) Ir(1) C(35) . . . . 157.6(6) no
C(31) C(30) Ir(1) C(36) . . . . 109.6(5) no
C(31) C(30) Ir(1) C(42) . . . . 159.8(5) no
C(31) C(30) Ir(1) C(43) . . . . -178.4(5) no
C(31) C(30) Ir(1) C(48) . . . . 105.1(5) no
C(31) C(30) C(35) C(34) . . . . -0.1(5) no
C(31) C(32) C(33) C(34) . . . . 0.9(6) no
C(32) C(31) C(30) C(35) . . . . 2.8(5) no
C(32) C(33) C(34) C(35) . . . . 1.8(6) no
C(34) C(35) Ir(1) C(36) . . . . 27(1) no
C(34) C(35) Ir(1) C(42) . . . . 50(1) no
C(34) C(35) Ir(1) C(43) . . . . 70(1) no
C(34) C(35) Ir(1) C(48) . . . . 1(1) no
C(35) Ir(1) P(2) C(36) . . . . 177.9(1) no
C(35) Ir(1) P(2) C(42) . . . . 57.2(1) no
C(35) Ir(1) P(2) C(48) . . . . -58.1(1) no
C(35) Ir(1) C(36) C(37) . . . . 84.3(4) no
C(35) Ir(1) C(36) C(41) . . . . -137.2(2) no
C(35) Ir(1) C(42) C(43) . . . . 66.4(2) no
C(35) Ir(1) C(42) C(47) . . . . -90.4(6) no
C(35) Ir(1) C(43) C(42) . . . . -115.9(2) no
C(35) Ir(1) C(43) C(44) . . . . 22(1) no
C(35) Ir(1) C(48) C(49) . . . . -131.5(3) no
C(35) Ir(1) C(48) C(53) . . . . 6.4(2) no
C(35) C(30) Ir(1) C(36) . . . . -48.1(4) no
C(35) C(30) Ir(1) C(42) . . . . 2.2(2) no
C(35) C(30) Ir(1) C(43) . . . . 24.0(2) no
C(35) C(30) Ir(1) C(48) . . . . -52.5(2) no
C(36) Ir(1) P(2) C(42) . . . . -120.8(2) no
C(36) Ir(1) P(2) C(48) . . . . 124.0(2) no
C(36) Ir(1) C(42) C(43) . . . . -130.1(2) no
C(36) Ir(1) C(42) C(47) . . . . 73.1(5) no
C(36) Ir(1) C(43) C(42) . . . . 39.3(2) no
C(36) Ir(1) C(43) C(44) . . . . 178(1) no
C(36) Ir(1) C(48) C(49) . . . . 67.3(3) no
C(36) Ir(1) C(48) C(53) . . . . -154.7(2) no
C(36) P(2) Ir(1) C(42) . . . . 120.8(2) no
C(36) P(2) Ir(1) C(43) . . . . 112.1(1) no
C(36) P(2) Ir(1) C(48) . . . . -124.0(2) no
C(36) P(2) C(42) C(43) . . . . -106.3(3) no
C(36) P(2) C(42) C(47) . . . . 72.6(3) no
C(36) P(2) C(48) C(49) . . . . 18.5(3) no
C(36) P(2) C(48) C(53) . . . . -163.1(3) no
C(36) C(37) C(38) C(39) . . . . 2.1(6) no
C(36) C(41) C(40) C(39) . . . . 0.8(6) no
C(37) C(36) Ir(1) C(42) . . . . 54.0(3) no
C(37) C(36) Ir(1) C(43) . . . . 35.3(3) no
C(37) C(36) Ir(1) C(48) . . . . 119.1(4) no
C(37) C(36) P(2) C(42) . . . . 5.3(3) no
C(37) C(36) P(2) C(48) . . . . 111.8(3) no
C(37) C(36) C(41) C(40) . . . . 1.0(5) no
C(37) C(38) C(39) C(40) . . . . -0.2(6) no
C(38) C(37) C(36) C(41) . . . . -2.5(6) no
C(38) C(39) C(40) C(41) . . . . -1.2(6) no
C(41) C(36) Ir(1) C(42) . . . . -167.5(3) no
C(41) C(36) Ir(1) C(43) . . . . 173.7(2) no
C(41) C(36) Ir(1) C(48) . . . . -102.4(2) no
C(41) C(36) P(2) C(42) . . . . -179.4(3) no
C(41) C(36) P(2) C(48) . . . . -72.9(3) no
C(42) Ir(1) P(2) C(48) . . . . -115.3(2) no
C(42) Ir(1) C(43) C(44) . . . . 138(1) no
C(42) Ir(1) C(48) C(49) . . . . 134.0(4) no
C(42) Ir(1) C(48) C(53) . . . . -88.1(2) no
C(42) P(2) Ir(1) C(43) . . . . -8.7(1) no
C(42) P(2) Ir(1) C(48) . . . . 115.3(2) no
C(42) P(2) C(48) C(49) . . . . 127.0(3) no
C(42) P(2) C(48) C(53) . . . . -54.6(3) no
C(42) C(43) Ir(1) C(48) . . . . -14.0(2) no
C(42) C(43) C(44) C(45) . . . . -0.7(6) no
C(42) C(47) C(46) C(45) . . . . 0.9(6) no
C(43) Ir(1) P(2) C(48) . . . . -123.9(1) no
C(43) Ir(1) C(42) C(47) . . . . -156.8(7) no
C(43) Ir(1) C(48) C(49) . . . . 141.1(3) no
C(43) Ir(1) C(48) C(53) . . . . -81.0(2) no
C(43) C(42) Ir(1) C(48) . . . . 162.2(2) no
C(43) C(42) P(2) C(48) . . . . 143.7(3) no
C(43) C(42) C(47) C(46) . . . . -1.0(6) no
C(43) C(44) C(45) C(46) . . . . 0.6(6) no
C(44) C(43) Ir(1) C(48) . . . . 124(1) no
C(44) C(43) C(42) C(47) . . . . 0.9(5) no
C(44) C(45) C(46) C(47) . . . . -0.7(6) no
C(47) C(42) Ir(1) C(48) . . . . 5.5(5) no
C(47) C(42) P(2) C(48) . . . . -37.3(3) no
C(48) C(49) C(50) C(51) . . . . -0.4(7) no
C(48) C(53) C(52) C(51) . . . . -0.5(6) no
C(49) C(48) C(53) C(52) . . . . 1.3(6) no
C(49) C(50) C(51) C(52) . . . . 1.1(7) no
C(50) C(49) C(48) C(53) . . . . -0.8(6) no
C(50) C(51) C(52) C(53) . . . . -0.7(7) no
